data_1572614
loop_
_publ_author_name
'Garc\'ia-Hern\'an, Andrea'
'Aguilar-Galindo, Fernando'
'Castillo, Oscar'
'Amo-Ochoa, Pilar'

_publ_section_title
;
 1D Zn(ii)/2D Cu(i) halogen pyridyl coordination polymers. Band gap
 engineering by DFT for predicting more efficient photocatalysts in water
 treatment
;
_journal_issue 22
_journal_name_full 'Catalysis Science &amp; Technology'
_journal_page_first 6573
_journal_page_last 6583
_journal_paper_doi 10.1039/D4CY00969J
_journal_volume 14
_journal_year 2024
_chemical_absolute_configuration rmad
_chemical_formula_iupac '[Zr6(C9H11NO3)8(OH)4(O)4(OH2)8]Cl12.25(H2O)'
_chemical_formula_moiety 'C72 H108 O40 N8 Zr6, 12Cl, 25(H2O)'
_chemical_formula_sum 'C72 H158 Cl12 N8 O65 Zr6'
_chemical_formula_weight 3148.77
_chemical_name_systematic
'bis[octa(mu-D-tyrosine-kO:kO')tetra(mu3-3-hydroxido)tetra(mu3-oxido)Hexazirconium]dodecachloride-water (1/25)'
_space_group_crystal_system orthorhombic
_space_group_IT_number 18
_space_group_name_Hall 'P 2 2ab'
_space_group_name_H-M_alt 'P 21 21 2'
_atom_sites_solution_hydrogens mixed
_audit_creation_method SHELXL-2014/7
_audit_update_record
;
2024-04-24 deposited with the CCDC.	2024-09-16 downloaded from the CCDC.
;
_cell_angle_alpha 90
_cell_angle_beta 90
_cell_angle_gamma 90
_cell_formula_units_Z 4
_cell_length_a 28.1804(2)
_cell_length_b 26.0321(2)
_cell_length_c 17.6857(2)
_cell_measurement_reflns_used 30330
_cell_measurement_temperature 150(2)
_cell_measurement_theta_max 27.393
_cell_measurement_theta_min 1.723
_cell_measurement_wavelength 0.71073
_cell_volume 12974.1(2)
_computing_structure_refinement 'SHELXL-2018/3 (Sheldrick, 2018)'
_diffrn_ambient_temperature 150(2)
_diffrn_detector 'CCD plate'
_diffrn_detector_area_resol_mean 16.2439
_diffrn_detector_type Eos
_diffrn_measured_fraction_theta_full 0.999
_diffrn_measured_fraction_theta_max 0.939
_diffrn_measurement_device 'four-circle diffractometer'
_diffrn_measurement_device_type 'SuperNova, Single source at offset/far, Eos'
_diffrn_radiation_monochromator mirror
_diffrn_radiation_probe x-ray
_diffrn_radiation_type MoK\a
_diffrn_radiation_wavelength 0.71073
_diffrn_reflns_av_R_equivalents 0.0455
_diffrn_reflns_av_unetI/netI 0.0533
_diffrn_reflns_Laue_measured_fraction_full 0.999
_diffrn_reflns_Laue_measured_fraction_max 0.939
_diffrn_reflns_limit_h_max 25
_diffrn_reflns_limit_h_min -36
_diffrn_reflns_limit_k_max 31
_diffrn_reflns_limit_k_min -33
_diffrn_reflns_limit_l_max 21
_diffrn_reflns_limit_l_min -20
_diffrn_reflns_number 89675
_diffrn_reflns_point_group_measured_fraction_full 1.000
_diffrn_reflns_point_group_measured_fraction_max 0.907
_diffrn_reflns_theta_full 25.242
_diffrn_reflns_theta_max 27.393
_diffrn_reflns_theta_min 1.723
_diffrn_source 'micro-focus sealed X-ray tube'
_diffrn_source_type 'SuperNova (Mo) X-ray Source'
_exptl_absorpt_coefficient_mu 0.806
_exptl_absorpt_correction_T_max 0.985
_exptl_absorpt_correction_T_min 0.980
_exptl_absorpt_correction_type multi-scan
_exptl_absorpt_process_details
;
CrysAlisPro 1.171.38.41 (Rigaku Oxford Diffraction, 2015)
Empirical absorption correction using spherical harmonics,
 implemented in SCALE3 ABSPACK scaling algorithm.
;
_exptl_crystal_colour colourless
_exptl_crystal_density_diffrn 1.612
_exptl_crystal_description prism
_exptl_crystal_F_000 6440
_exptl_crystal_size_max 0.10
_exptl_crystal_size_mid 0.02
_exptl_crystal_size_min 0.02
_refine_diff_density_max 1.256
_refine_diff_density_min -1.203
_refine_diff_density_rms 0.116
_refine_ls_abs_structure_details
;
 Flack x determined using 8911 quotients [(I+)-(I-)]/[(I+)+(I-)]
 (Parsons, Flack and Wagner, Acta Cryst. B69 (2013) 249-259).
;
_refine_ls_abs_structure_Flack -0.013(11)
_refine_ls_extinction_method none
_refine_ls_goodness_of_fit_ref 1.043
_refine_ls_hydrogen_treatment constr
_refine_ls_matrix_type full
_refine_ls_number_parameters 1445
_refine_ls_number_reflns 26747
_refine_ls_number_restraints 0
_refine_ls_restrained_S_all 1.043
_refine_ls_R_factor_all 0.0633
_refine_ls_R_factor_gt 0.0500
_refine_ls_shift/su_max 0.001
_refine_ls_shift/su_mean 0.000
_refine_ls_structure_factor_coef Fsqd
_refine_ls_weighting_details 'w=1/[\s^2^(Fo^2^)+(0.0669P)^2^+26.0490P] where P=(Fo^2^+2Fc^2^)/3'
_refine_ls_weighting_scheme calc
_refine_ls_wR_factor_gt 0.1251
_refine_ls_wR_factor_ref 0.1342
_reflns_Friedel_coverage 0.797
_reflns_Friedel_fraction_full 1.000
_reflns_Friedel_fraction_max 0.869
_reflns_number_gt 22910
_reflns_number_total 26747
_reflns_threshold_expression 'I > 2\s(I)'
_cod_data_source_file d4cy00969j2.cif
_cod_data_source_block D-ZrTyr
_cod_depositor_comments 'Adding full bibliography for 1572610--1572614.cif.'
_cod_database_code 1572614
_shelx_space_group_comment
;
The symmetry employed for this shelxl refinement is uniquely defined
by the following loop, which should always be used as a source of
symmetry information in preference to the above space-group names.
They are only intended as comments.
;

loop_
_space_group_symop_operation_xyz
'x, y, z'
'-x, -y, z'
'x+1/2, -y+1/2, -z'
'-x+1/2, y+1/2, -z'

loop_
_atom_site_label
_atom_site_type_symbol
_atom_site_fract_x
_atom_site_fract_y
_atom_site_fract_z
_atom_site_U_iso_or_equiv
_atom_site_adp_type
_atom_site_occupancy
_atom_site_site_symmetry_order
_atom_site_calc_flag
_atom_site_refinement_flags_posn
_atom_site_refinement_flags_adp
_atom_site_refinement_flags_occupancy
_atom_site_disorder_assembly
_atom_site_disorder_group
Zr1 Zr 0.45297(2) 0.41859(2) 0.04630(4) 0.01660(15) Uani 1 1 d . . . . .
Zr2 Zr 0.57532(2) 0.44919(2) 0.04523(4) 0.01636(15) Uani 1 1 d . . . . .
Zr3 Zr 0.500000 0.500000 0.18432(5) 0.01539(19) Uani 1 2 d S T P . .
Zr4 Zr 0.500000 0.500000 -0.09419(5) 0.01662(19) Uani 1 2 d S T P . .
O1 O 0.51218(16) 0.44392(18) 0.1055(3) 0.0152(10) Uani 1 1 d . . . . .
O2 O 0.42865(18) 0.48243(17) 0.1220(3) 0.0161(10) Uani 1 1 d . . . . .
H2 H 0.400313 0.475448 0.154455 0.019 Uiso 1 1 calc R U . . .
O3 O 0.51682(18) 0.42289(18) -0.0300(3) 0.0184(11) Uani 1 1 d . . . . .
H3 H 0.519522 0.393867 -0.051917 0.022 Uiso 1 1 d . U . . .
O4 O 0.44835(18) 0.48688(17) -0.0137(3) 0.0175(11) Uani 1 1 d . . . . .
O1W O 0.3773(2) 0.3996(2) 0.0502(3) 0.0289(12) Uani 1 1 d . . . . .
H11W H 0.365465 0.386072 0.011058 0.043 Uiso 1 1 d . U . . .
H12W H 0.361001 0.387255 0.087219 0.043 Uiso 1 1 d . U . . .
O2W O 0.4781(2) 0.33883(18) 0.0458(3) 0.0244(12) Uani 1 1 d . . . . .
H21W H 0.463803 0.312233 0.067918 0.037 Uiso 1 1 d . U . . .
H22W H 0.490218 0.327257 0.002771 0.037 Uiso 1 1 d . U . . .
O3W O 0.5940(2) 0.36705(19) 0.0358(3) 0.0254(12) Uani 1 1 d . . . . .
H31W H 0.597644 0.346277 0.074130 0.038 Uiso 1 1 d . U . . .
H32W H 0.616546 0.356058 0.005469 0.038 Uiso 1 1 d . U . . .
O4W O 0.65000(19) 0.4707(2) 0.0538(3) 0.0246(12) Uani 1 1 d . . . . .
H41W H 0.666460 0.482511 0.016829 0.037 Uiso 1 1 d . U . . .
H42W H 0.670824 0.460506 0.085598 0.037 Uiso 1 1 d . U . . .
C11 C 0.4458(3) 0.3967(3) 0.2274(4) 0.0216(17) Uani 1 1 d . . . . .
C12 C 0.4287(3) 0.3599(3) 0.2904(5) 0.0259(18) Uani 1 1 d . . . . .
H12 H 0.457247 0.342947 0.313120 0.031 Uiso 1 1 calc R U . . .
N13 N 0.3989(3) 0.3194(3) 0.2546(4) 0.0321(17) Uani 1 1 d . . . . .
H13A H 0.384569 0.300356 0.291155 0.048 Uiso 1 1 calc R U . . .
H13B H 0.417589 0.298652 0.225691 0.048 Uiso 1 1 calc R U . . .
H13C H 0.376484 0.334406 0.224957 0.048 Uiso 1 1 calc R U . . .
C14 C 0.4023(4) 0.3876(3) 0.3530(5) 0.035(2) Uani 1 1 d . . . . .
H14A H 0.423490 0.413645 0.375723 0.042 Uiso 1 1 calc R U . . .
H14B H 0.374747 0.405814 0.330850 0.042 Uiso 1 1 calc R U . . .
C15 C 0.3851(4) 0.3524(3) 0.4137(5) 0.032(2) Uani 1 1 d . . . . .
C16 C 0.4150(4) 0.3347(4) 0.4702(5) 0.039(2) Uani 1 1 d . . . . .
H16 H 0.447081 0.345915 0.471006 0.046 Uiso 1 1 calc R U . . .
C17 C 0.3991(3) 0.3010(3) 0.5260(5) 0.035(2) Uani 1 1 d . . . . .
H17 H 0.420318 0.288526 0.563482 0.042 Uiso 1 1 calc R U . . .
C18 C 0.3525(3) 0.2860(3) 0.5260(5) 0.029(2) Uani 1 1 d . . . . .
C19 C 0.3216(3) 0.3041(3) 0.4728(5) 0.033(2) Uani 1 1 d . . . . .
H19 H 0.289259 0.293853 0.474572 0.039 Uiso 1 1 calc R U . . .
C20 C 0.3367(4) 0.3370(3) 0.4163(5) 0.036(2) Uani 1 1 d . . . . .
H20 H 0.314858 0.349234 0.379567 0.043 Uiso 1 1 calc R U . . .
O17 O 0.3375(2) 0.2538(2) 0.5843(4) 0.0325(14) Uani 1 1 d . . . . .
H17A H 0.308294 0.248106 0.579743 0.049 Uiso 1 1 calc R U . . .
O18 O 0.43835(19) 0.38305(18) 0.1605(3) 0.0209(11) Uani 1 1 d . . . . .
O19 O 0.46668(19) 0.43699(19) 0.2499(3) 0.0200(11) Uani 1 1 d . . . . .
C21 C 0.5904(3) 0.4310(3) 0.2256(5) 0.0216(16) Uani 1 1 d . . . . .
C22 C 0.6170(3) 0.4032(3) 0.2877(4) 0.0219(16) Uani 1 1 d . . . . .
H22 H 0.628454 0.428658 0.325867 0.026 Uiso 1 1 calc R U . . .
N23 N 0.6587(3) 0.3755(3) 0.2540(4) 0.0295(16) Uani 1 1 d . . . . .
H23A H 0.648195 0.348305 0.226341 0.044 Uiso 1 1 calc R U . . .
H23B H 0.677929 0.364071 0.291739 0.044 Uiso 1 1 calc R U . . .
H23C H 0.675128 0.397348 0.223614 0.044 Uiso 1 1 calc R U . . .
C24 C 0.5837(3) 0.3640(3) 0.3266(5) 0.032(2) Uani 1 1 d . . . . .
H24A H 0.555542 0.382396 0.346306 0.038 Uiso 1 1 calc R U . . .
H24B H 0.572556 0.338937 0.288428 0.038 Uiso 1 1 calc R U . . .
C25 C 0.6069(4) 0.3356(3) 0.3902(5) 0.035(2) Uani 1 1 d . . . . .
C26 C 0.6098(4) 0.3568(3) 0.4604(6) 0.047(3) Uani 1 1 d . . . . .
H26 H 0.598711 0.390879 0.467533 0.056 Uiso 1 1 calc R U . . .
C27 C 0.6286(5) 0.3302(4) 0.5227(6) 0.051(3) Uani 1 1 d . . . . .
H27 H 0.629633 0.345387 0.571576 0.061 Uiso 1 1 calc R U . . .
C28 C 0.6454(4) 0.2817(4) 0.5102(6) 0.040(2) Uani 1 1 d . . . . .
C29 C 0.6443(4) 0.2591(4) 0.4403(6) 0.042(2) Uani 1 1 d . . . . .
H29 H 0.656864 0.225531 0.433194 0.050 Uiso 1 1 calc R U . . .
C30 C 0.6246(3) 0.2859(3) 0.3796(6) 0.037(2) Uani 1 1 d . . . . .
H30 H 0.623211 0.270368 0.331040 0.044 Uiso 1 1 calc R U . . .
O27 O 0.6649(3) 0.2526(3) 0.5693(4) 0.054(2) Uani 1 1 d . . . . .
H27A H 0.660559 0.267951 0.610524 0.081 Uiso 1 1 calc R U . . .
O28 O 0.60067(18) 0.42133(19) 0.1587(3) 0.0198(11) Uani 1 1 d . . . . .
O29 O 0.55747(19) 0.46052(19) 0.2491(3) 0.0207(11) Uani 1 1 d . . . . .
C31 C 0.4381(3) 0.4007(3) -0.1337(5) 0.0243(17) Uani 1 1 d . . . . .
C32 C 0.4151(3) 0.3663(3) -0.1931(4) 0.0258(18) Uani 1 1 d . . . . .
H32 H 0.382767 0.380361 -0.204027 0.031 Uiso 1 1 calc R U . . .
N33 N 0.4091(3) 0.3142(3) -0.1589(4) 0.0344(18) Uani 1 1 d . . . . .
H33A H 0.438038 0.299009 -0.153972 0.052 Uiso 1 1 calc R U . . .
H33B H 0.390392 0.294667 -0.189405 0.052 Uiso 1 1 calc R U . . .
H33C H 0.395331 0.317251 -0.112638 0.052 Uiso 1 1 calc R U . . .
C34 C 0.4423(3) 0.3627(3) -0.2690(5) 0.031(2) Uani 1 1 d . . . . .
H34A H 0.476389 0.368933 -0.259260 0.037 Uiso 1 1 calc R U . . .
H34B H 0.439061 0.327342 -0.288903 0.037 Uiso 1 1 calc R U . . .
C35 C 0.4257(4) 0.3995(3) -0.3277(5) 0.034(2) Uani 1 1 d . . . . .
C36 C 0.4557(4) 0.4352(5) -0.3592(6) 0.055(3) Uani 1 1 d . . . . .
H36 H 0.486937 0.438829 -0.339723 0.066 Uiso 1 1 calc R U . . .
C37 C 0.4414(5) 0.4659(5) -0.4185(8) 0.072(4) Uani 1 1 d . . . . .
H37 H 0.463212 0.489728 -0.439779 0.086 Uiso 1 1 calc R U . . .
C38 C 0.3961(4) 0.4626(4) -0.4476(6) 0.046(2) Uani 1 1 d . . . . .
C39 C 0.3647(4) 0.4288(4) -0.4172(6) 0.040(2) Uani 1 1 d . . . . .
H39 H 0.333301 0.426443 -0.436362 0.048 Uiso 1 1 calc R U . . .
C40 C 0.3794(4) 0.3972(3) -0.3567(5) 0.036(2) Uani 1 1 d . . . . .
H40 H 0.357420 0.373860 -0.335036 0.043 Uiso 1 1 calc R U . . .
O37 O 0.3846(3) 0.4925(4) -0.5094(4) 0.067(2) Uani 1 1 d . . . . .
H37A H 0.408488 0.495520 -0.537520 0.100 Uiso 1 1 calc R U . . .
O38 O 0.4302(2) 0.38891(19) -0.0663(3) 0.0236(12) Uani 1 1 d . . . . .
O39 O 0.46177(19) 0.43920(19) -0.1571(3) 0.0226(12) Uani 1 1 d . . . . .
C41 C 0.5964(3) 0.4456(3) -0.1360(5) 0.0219(16) Uani 1 1 d . . . . .
C42 C 0.6332(3) 0.4369(3) -0.1986(4) 0.0235(17) Uani 1 1 d . . . . .
H42 H 0.620924 0.410135 -0.234155 0.028 Uiso 1 1 calc R U . . .
N43 N 0.6776(3) 0.4182(3) -0.1646(4) 0.0344(17) Uani 1 1 d . . . . .
H43A H 0.698593 0.410187 -0.201883 0.052 Uiso 1 1 calc R U . . .
H43B H 0.671457 0.389713 -0.136445 0.052 Uiso 1 1 calc R U . . .
H43C H 0.690107 0.443092 -0.134568 0.052 Uiso 1 1 calc R U . . .
C44 C 0.6415(3) 0.4863(3) -0.2426(5) 0.0285(19) Uani 1 1 d . . . . .
H44A H 0.611272 0.497054 -0.266395 0.034 Uiso 1 1 calc R U . . .
H44B H 0.651204 0.513660 -0.206943 0.034 Uiso 1 1 calc R U . . .
C45 C 0.6790(3) 0.4809(3) -0.3033(5) 0.0281(19) Uani 1 1 d . . . . .
C46 C 0.7208(3) 0.5089(3) -0.3009(5) 0.036(2) Uani 1 1 d . . . . .
H46 H 0.726989 0.530572 -0.258843 0.043 Uiso 1 1 calc R U . . .
C47 C 0.7539(3) 0.5058(4) -0.3591(6) 0.042(2) Uani 1 1 d . . . . .
H47 H 0.782235 0.525533 -0.357255 0.050 Uiso 1 1 calc R U . . .
C48 C 0.7452(4) 0.4738(4) -0.4192(5) 0.037(2) Uani 1 1 d . . . . .
C49 C 0.7040(4) 0.4448(3) -0.4227(5) 0.037(2) Uani 1 1 d . . . . .
H49 H 0.698468 0.422755 -0.464570 0.045 Uiso 1 1 calc R U . . .
C50 C 0.6709(3) 0.4483(4) -0.3650(5) 0.035(2) Uani 1 1 d . . . . .
H50 H 0.642613 0.428450 -0.367274 0.042 Uiso 1 1 calc R U . . .
O47 O 0.7782(3) 0.4724(3) -0.4766(4) 0.0483(18) Uani 1 1 d . . . . .
H47A H 0.765268 0.461653 -0.516417 0.072 Uiso 1 1 calc R U . . .
O48 O 0.6092(2) 0.4377(2) -0.0698(3) 0.0236(12) Uani 1 1 d . . . . .
O49 O 0.55635(19) 0.46168(19) -0.1580(3) 0.0213(11) Uani 1 1 d . . . . .
Zr5 Zr 0.93535(3) 0.43424(3) 0.14933(4) 0.01900(16) Uani 1 1 d . . . . .
Zr6 Zr 1.06059(3) 0.43037(3) 0.14887(4) 0.01964(16) Uani 1 1 d . . . . .
Zr7 Zr 1.000000 0.500000 0.28763(6) 0.0194(2) Uani 1 2 d S T P . .
Zr8 Zr 1.000000 0.500000 0.00931(5) 0.0188(2) Uani 1 2 d S T P . .
O5 O 0.9984(2) 0.44142(17) 0.2090(3) 0.0188(10) Uani 1 1 d . . . . .
O6 O 0.92706(18) 0.5023(2) 0.2243(3) 0.0206(10) Uani 1 1 d . . . . .
H6 H 0.897934 0.503396 0.256522 0.025 Uiso 1 1 calc R U . . .
O7 O 0.9979(2) 0.42163(18) 0.0736(3) 0.0209(10) Uani 1 1 d . . . . .
H7 H 0.997033 0.390027 0.041489 0.025 Uiso 1 1 calc R U . . .
O8 O 0.94627(17) 0.5018(2) 0.0890(3) 0.0190(10) Uani 1 1 d . . . . .
O5W O 0.8574(2) 0.4390(2) 0.1565(3) 0.0279(13) Uani 1 1 d . . . . .
H51W H 0.838467 0.423061 0.186126 0.042 Uiso 1 1 d . U . . .
H52W H 0.839362 0.449027 0.120050 0.042 Uiso 1 1 d . U . . .
O6W O 0.9356(2) 0.34902(19) 0.1436(3) 0.0294(13) Uani 1 1 d . . . . .
H61W H 0.926689 0.328403 0.108852 0.044 Uiso 1 1 d . U . . .
H62W H 0.944763 0.329198 0.179532 0.044 Uiso 1 1 d . U . . .
O7W O 1.0564(2) 0.3458(2) 0.1428(3) 0.0309(14) Uani 1 1 d . . . . .
H71W H 1.067320 0.326699 0.107366 0.046 Uiso 1 1 d . U . . .
H72W H 1.056544 0.325787 0.181713 0.046 Uiso 1 1 d . U . . .
O8W O 1.1385(2) 0.4245(2) 0.1567(4) 0.0340(14) Uani 1 1 d . . . . .
H81W H 1.158282 0.417340 0.120998 0.051 Uiso 1 1 d . U . . .
H82W H 1.156553 0.432669 0.193890 0.051 Uiso 1 1 d . U . . .
C51 C 0.9264(3) 0.4117(3) 0.3303(5) 0.0241(18) Uani 1 1 d . . . . .
C52 C 0.9069(3) 0.3751(3) 0.3892(5) 0.0252(18) Uani 1 1 d . . . . .
H52 H 0.934461 0.355824 0.410630 0.030 Uiso 1 1 calc R U . . .
N53 N 0.8757(3) 0.3371(3) 0.3522(4) 0.0332(17) Uani 1 1 d . . . . .
H53A H 0.852613 0.353723 0.325771 0.050 Uiso 1 1 calc R U . . .
H53B H 0.862029 0.316750 0.388007 0.050 Uiso 1 1 calc R U . . .
H53C H 0.893080 0.317326 0.320100 0.050 Uiso 1 1 calc R U . . .
C54 C 0.8824(3) 0.4024(3) 0.4551(5) 0.0316(19) Uani 1 1 d . . . . .
H54A H 0.903116 0.430544 0.473422 0.038 Uiso 1 1 calc R U . . .
H54B H 0.852456 0.418015 0.436943 0.038 Uiso 1 1 calc R U . . .
C55 C 0.8715(3) 0.3664(3) 0.5204(5) 0.0295(19) Uani 1 1 d . . . . .
C56 C 0.9080(3) 0.3471(3) 0.5646(5) 0.034(2) Uani 1 1 d . . . . .
H56 H 0.939791 0.356563 0.553405 0.041 Uiso 1 1 calc R U . . .
C57 C 0.8993(4) 0.3146(4) 0.6244(5) 0.038(2) Uani 1 1 d . . . . .
H57 H 0.924742 0.302035 0.654479 0.046 Uiso 1 1 calc R U . . .
C58 C 0.8530(3) 0.3003(3) 0.6402(5) 0.033(2) Uani 1 1 d . . . . .
C59 C 0.8163(3) 0.3189(3) 0.5974(5) 0.032(2) Uani 1 1 d . . . . .
H59 H 0.784617 0.309290 0.608806 0.039 Uiso 1 1 calc R U . . .
C60 C 0.8256(3) 0.3518(3) 0.5372(5) 0.0308(19) Uani 1 1 d . . . . .
H60 H 0.800032 0.364398 0.507399 0.037 Uiso 1 1 calc R U . . .
O57 O 0.8461(3) 0.2673(3) 0.7009(4) 0.0450(18) Uani 1 1 d . . . . .
H57A H 0.816900 0.261624 0.706235 0.068 Uiso 1 1 calc R U . . .
O58 O 0.9149(2) 0.4025(2) 0.2625(3) 0.0237(12) Uani 1 1 d . . . . .
O59 O 0.9538(2) 0.44666(19) 0.3521(3) 0.0227(11) Uani 1 1 d . . . . .
C61 C 1.0692(3) 0.4093(3) 0.3303(5) 0.0256(18) Uani 1 1 d . . . . .
C62 C 1.0816(3) 0.3730(3) 0.3942(5) 0.0291(19) Uani 1 1 d . . . . .
H62 H 1.098653 0.392165 0.434973 0.035 Uiso 1 1 calc R U . . .
N63 N 1.1122(3) 0.3311(3) 0.3652(4) 0.0328(18) Uani 1 1 d . . . . .
H63A H 1.095525 0.311650 0.331659 0.049 Uiso 1 1 calc R U . . .
H63B H 1.121929 0.311002 0.404386 0.049 Uiso 1 1 calc R U . . .
H63C H 1.137987 0.344804 0.341697 0.049 Uiso 1 1 calc R U . . .
C64 C 1.0332(3) 0.3529(4) 0.4250(5) 0.035(2) Uani 1 1 d . . . . .
H64A H 1.012427 0.382922 0.433797 0.042 Uiso 1 1 calc R U . . .
H64B H 1.018254 0.331931 0.384830 0.042 Uiso 1 1 calc R U . . .
C65 C 1.0338(3) 0.3211(3) 0.4968(5) 0.0282(19) Uani 1 1 d . . . . .
C66 C 1.0425(3) 0.3435(3) 0.5652(5) 0.033(2) Uani 1 1 d . . . . .
H66 H 1.052661 0.378285 0.566957 0.040 Uiso 1 1 calc R U . . .
C67 C 1.0367(3) 0.3161(3) 0.6333(5) 0.034(2) Uani 1 1 d . . . . .
H67 H 1.042656 0.331958 0.680724 0.040 Uiso 1 1 calc R U . . .
C68 C 1.0220(3) 0.2653(3) 0.6290(5) 0.0295(19) Uani 1 1 d . . . . .
C69 C 1.0155(3) 0.2416(3) 0.5598(5) 0.037(2) Uani 1 1 d . . . . .
H69 H 1.006855 0.206354 0.557639 0.045 Uiso 1 1 calc R U . . .
C70 C 1.0216(3) 0.2694(3) 0.4935(5) 0.034(2) Uani 1 1 d . . . . .
H70 H 1.017302 0.253158 0.445959 0.040 Uiso 1 1 calc R U . . .
O67 O 1.0125(3) 0.2361(2) 0.6923(4) 0.0425(18) Uani 1 1 d . . . . .
H67A H 1.020347 0.247542 0.735731 0.064 Uiso 1 1 d . U . . .
O68 O 1.0791(2) 0.3965(2) 0.2650(3) 0.0245(12) Uani 1 1 d . . . . .
O69 O 1.0467(2) 0.4495(2) 0.3516(3) 0.0276(12) Uani 1 1 d . . . . .
C71 C 0.9133(3) 0.4253(3) -0.0303(5) 0.0262(19) Uani 1 1 d . . . . .
C72 C 0.8785(3) 0.4052(3) -0.0875(5) 0.0267(18) Uani 1 1 d . . . . .
H72 H 0.861780 0.435374 -0.110398 0.032 Uiso 1 1 calc R U . . .
N73 N 0.8421(2) 0.3730(3) -0.0478(4) 0.0302(15) Uani 1 1 d . . . . .
H73A H 0.856783 0.346628 -0.023449 0.045 Uiso 1 1 calc R U . . .
H73B H 0.821269 0.360124 -0.082297 0.045 Uiso 1 1 calc R U . . .
H73C H 0.826173 0.392633 -0.013673 0.045 Uiso 1 1 calc R U . . .
C74 C 0.9015(3) 0.3744(3) -0.1523(5) 0.0319(19) Uani 1 1 d . . . . .
H74A H 0.930699 0.357672 -0.133221 0.038 Uiso 1 1 calc R U . . .
H74B H 0.879357 0.346935 -0.168452 0.038 Uiso 1 1 calc R U . . .
C75 C 0.9139(3) 0.4075(3) -0.2200(5) 0.034(2) Uani 1 1 d . . . . .
C76 C 0.9598(4) 0.4135(4) -0.2445(6) 0.049(3) Uani 1 1 d . . . . .
H76 H 0.984791 0.398219 -0.216248 0.059 Uiso 1 1 calc R U . . .
C77 C 0.9705(6) 0.4407(5) -0.3082(7) 0.069(4) Uani 1 1 d . . . . .
H77 H 1.002690 0.443919 -0.323647 0.083 Uiso 1 1 calc R U . . .
C78 C 0.9364(6) 0.4627(5) -0.3487(7) 0.074(4) Uani 1 1 d . . . . .
C79 C 0.8895(6) 0.4581(5) -0.3272(7) 0.075(5) Uani 1 1 d . . . . .
H79 H 0.865478 0.474552 -0.356013 0.090 Uiso 1 1 calc R U . . .
C80 C 0.8770(5) 0.4291(4) -0.2629(6) 0.056(3) Uani 1 1 d . . . . .
H80 H 0.844677 0.424414 -0.249084 0.067 Uiso 1 1 calc R U . . .
O77 O 0.9470(5) 0.4908(5) -0.4137(5) 0.122(5) Uani 1 1 d . . . . .
H77A H 0.923513 0.504424 -0.439201 0.183 Uiso 1 1 d . U . . .
O78 O 0.90553(19) 0.41231(19) 0.0377(3) 0.0227(12) Uani 1 1 d . . . . .
O79 O 0.9466(2) 0.4527(2) -0.0541(3) 0.0260(12) Uani 1 1 d . . . . .
C81 C 1.0775(3) 0.4180(3) -0.0335(5) 0.0240(17) Uani 1 1 d . . . . .
C82 C 1.1055(3) 0.3924(3) -0.0971(5) 0.0277(19) Uani 1 1 d . . . . .
H82 H 1.082557 0.375709 -0.132548 0.033 Uiso 1 1 calc R U . . .
N83 N 1.1364(3) 0.3520(3) -0.0637(5) 0.0377(19) Uani 1 1 d . . . . .
H83A H 1.158295 0.366844 -0.032914 0.057 Uiso 1 1 calc R U . . .
H83B H 1.151446 0.334636 -0.101423 0.057 Uiso 1 1 calc R U . . .
H83C H 1.118307 0.329710 -0.036467 0.057 Uiso 1 1 calc R U . . .
C84 C 1.1346(3) 0.4319(3) -0.1414(5) 0.0299(19) Uani 1 1 d . . . . .
H84A H 1.113096 0.458652 -0.161770 0.036 Uiso 1 1 calc R U . . .
H84B H 1.157376 0.448849 -0.106859 0.036 Uiso 1 1 calc R U . . .
C85 C 1.1612(3) 0.4072(3) -0.2055(5) 0.0291(19) Uani 1 1 d . . . . .
C86 C 1.1415(4) 0.4010(4) -0.2766(6) 0.039(2) Uani 1 1 d . . . . .
H86 H 1.110003 0.412872 -0.284938 0.047 Uiso 1 1 calc R U . . .
C87 C 1.1655(4) 0.3784(4) -0.3362(6) 0.046(3) Uani 1 1 d . . . . .
H87 H 1.151173 0.375391 -0.384582 0.055 Uiso 1 1 calc R U . . .
C88 C 1.2117(4) 0.3598(4) -0.3232(6) 0.049(3) Uani 1 1 d . . . . .
C89 C 1.2314(4) 0.3647(4) -0.2531(7) 0.046(3) Uani 1 1 d . . . . .
H89 H 1.262042 0.350966 -0.243675 0.055 Uiso 1 1 calc R U . . .
C90 C 1.2073(3) 0.3892(4) -0.1961(5) 0.038(2) Uani 1 1 d . . . . .
H90 H 1.222586 0.393963 -0.148698 0.045 Uiso 1 1 calc R U . . .
O87 O 1.2369(3) 0.3364(4) -0.3791(5) 0.068(3) Uani 1 1 d . . . . .
H87A H 1.223755 0.342020 -0.420937 0.103 Uiso 1 1 calc R U . . .
O88 O 1.0893(2) 0.4076(2) 0.0333(3) 0.0251(13) Uani 1 1 d . . . . .
O89 O 1.0446(2) 0.44748(19) -0.0543(3) 0.0241(12) Uani 1 1 d . . . . .
O9W O 0.6180(3) 0.3007(2) 0.1462(4) 0.0444(17) Uani 1 1 d . . . . .
O10W O 1.1993(2) 0.3988(3) 0.0440(5) 0.0521(19) Uani 1 1 d . . . . .
O11W O 0.7080(2) 0.4973(3) -0.0636(4) 0.0440(16) Uani 1 1 d . . . . .
O12W O 0.7144(2) 0.4307(3) 0.1486(4) 0.0404(16) Uani 1 1 d . . . . .
O13W O 0.8065(2) 0.3867(3) 0.2605(4) 0.0388(15) Uani 1 1 d . . . . .
O14W O 0.4421(2) 0.2634(2) 0.1327(4) 0.0369(15) Uani 1 1 d . . . . .
O15W O 0.9950(3) 0.3341(2) -0.0108(4) 0.0430(16) Uani 1 1 d . . . . .
O17W O 1.0932(3) 0.2790(2) 0.0397(4) 0.0483(18) Uani 1 1 d . . . . .
O16W O 1.0646(3) 0.2737(2) 0.2553(4) 0.0511(19) Uani 1 1 d . . . . .
O18W O 0.3385(3) 0.2745(3) -0.2551(4) 0.055(2) Uani 1 1 d . . . . .
O19W O 0.6901(3) 0.2344(3) 0.1041(6) 0.068(3) Uani 1 1 d . . . . .
O20W O 0.2525(3) 0.2175(3) 0.5883(5) 0.062(2) Uani 1 1 d . . . . .
O21W O 1.1980(4) 0.3530(4) -0.5205(6) 0.083(3) Uiso 1 1 d . . . . .
O22W O 0.4586(4) 0.5230(4) -0.5924(6) 0.078(3) Uiso 1 1 d . . . . .
O23W O 0.3160(4) 0.4867(4) -0.6140(6) 0.098(3) Uiso 1 1 d . . . . .
O24W O 0.2864(4) 0.2754(5) -0.0403(7) 0.110(4) Uiso 1 1 d . . . . .
O25W O 0.7553(5) 0.2368(5) 0.7246(7) 0.112(4) Uiso 1 1 d . . . . .
O26W O 0.7802(4) 0.3199(4) -0.1426(6) 0.090(3) Uiso 1 1 d . . . . .
O27W O 0.7520(5) 0.3829(5) -0.2618(8) 0.120(4) Uiso 1 1 d . . . . .
O28W O 0.1726(5) 0.2821(5) 0.1462(8) 0.120(4) Uiso 1 1 d . . . . .
O29W O 0.7604(3) 0.3528(3) 0.0665(5) 0.067(2) Uani 1 1 d . . . . .
O30W O 0.7677(4) 0.5081(4) 0.2111(6) 0.085(3) Uiso 1 1 d . . . . .
O31W O 0.8654(4) 0.5306(4) -0.5022(6) 0.086(3) Uiso 1 1 d . . . . .
Cl1 Cl 0.31326(10) 0.38660(12) -0.08424(16) 0.0543(7) Uani 1 1 d . . . . .
Cl2 Cl 0.52390(10) 0.31258(10) -0.10468(15) 0.0466(6) Uani 1 1 d . . . . .
Cl3 Cl 0.68069(15) 0.32171(13) -0.0529(2) 0.0833(12) Uani 1 1 d . . . . .
Cl4 Cl 0.74523(10) 0.29142(10) 0.22734(17) 0.0494(6) Uani 1 1 d . . . . .
Cl5 Cl 0.6621(2) 0.30580(14) 0.7241(2) 0.0978(15) Uani 1 1 d . . . . .
Cl6 Cl 0.89618(10) 0.27392(9) 0.02244(14) 0.0420(6) Uani 1 1 d . . . . .
Cl7 Cl 0.80359(9) 0.48304(9) 0.01634(14) 0.0387(5) Uani 1 1 d . . . . .
Cl8 Cl 0.95748(10) 0.27696(8) 0.27505(14) 0.0417(6) Uani 1 1 d . . . . .
Cl9 Cl 1.03972(10) 0.28656(9) 0.84399(14) 0.0448(6) Uani 1 1 d . . . . .
Cl10 Cl 0.73524(9) 0.40684(10) -0.61221(14) 0.0442(6) Uani 1 1 d . . . . .
Cl11 Cl 0.84598(16) 0.50430(19) 0.3293(3) 0.0404(10) Uani 0.5 1 d . . P A 1
Cl13 Cl 0.3028(3) 0.3738(3) 0.1729(4) 0.0739(19) Uiso 0.5 1 d . . P B 1
O34W O 1.2358(7) 0.4214(7) 0.3897(11) 0.072(5) Uiso 0.5 1 d . . P C 1
O35W O 1.1887(6) 0.3666(7) 0.2663(10) 0.029(4) Uiso 0.5 1 d . . P D 1
Cl12 Cl 1.2039(3) 0.3682(3) 0.2728(6) 0.065(3) Uani 0.5 1 d . . P E 2
O32W O 0.2539(5) 0.3174(5) 0.0899(7) 0.040(3) Uiso 0.5 1 d . . P F 2
O33W O 0.3277(5) 0.3617(5) 0.1715(7) 0.030(3) Uiso 0.5 1 d . . P G 2
Cl14 Cl 0.34048(16) 0.47254(14) 0.2291(2) 0.0282(9) Uani 0.5 1 d . . P H 2

loop_
_atom_site_aniso_label
_atom_site_aniso_U_11
_atom_site_aniso_U_22
_atom_site_aniso_U_33
_atom_site_aniso_U_23
_atom_site_aniso_U_13
_atom_site_aniso_U_12
Zr1 0.0201(3) 0.0151(3) 0.0145(3) 0.0000(3) -0.0003(3) -0.0018(3)
Zr2 0.0182(3) 0.0160(3) 0.0148(3) 0.0001(3) 0.0008(3) 0.0009(3)
Zr3 0.0182(5) 0.0148(4) 0.0132(4) 0.000 0.000 0.0002(5)
Zr4 0.0212(5) 0.0161(4) 0.0126(5) 0.000 0.000 -0.0013(5)
O1 0.018(3) 0.014(2) 0.014(2) 0.0002(19) 0.0005(19) -0.0014(18)
O2 0.016(3) 0.016(2) 0.017(3) 0.0023(18) 0.003(2) 0.0005(19)
O3 0.023(3) 0.017(2) 0.015(3) -0.001(2) -0.001(2) 0.001(2)
O4 0.020(3) 0.015(2) 0.018(3) -0.0025(18) 0.001(2) -0.0027(19)
O1W 0.026(3) 0.037(3) 0.024(3) -0.003(3) -0.001(3) -0.009(2)
O2W 0.041(3) 0.015(2) 0.017(3) 0.001(2) 0.007(3) -0.002(2)
O3W 0.035(3) 0.018(2) 0.023(3) -0.001(2) 0.000(3) 0.005(2)
O4W 0.021(3) 0.030(3) 0.023(3) 0.003(2) 0.002(2) -0.001(2)
C11 0.026(4) 0.017(3) 0.022(4) 0.002(3) 0.007(3) 0.000(3)
C12 0.036(5) 0.022(4) 0.020(4) 0.009(3) 0.006(4) 0.000(4)
N13 0.042(4) 0.021(3) 0.033(4) 0.005(3) 0.011(4) -0.009(3)
C14 0.054(6) 0.022(4) 0.028(5) 0.003(4) 0.015(5) 0.001(4)
C15 0.046(6) 0.028(4) 0.021(5) 0.002(3) 0.009(4) 0.005(4)
C16 0.038(5) 0.041(5) 0.037(6) 0.005(4) 0.014(4) 0.002(4)
C17 0.035(5) 0.037(5) 0.034(5) 0.009(4) 0.003(4) 0.012(4)
C18 0.042(5) 0.023(4) 0.020(4) 0.004(3) 0.009(4) 0.007(4)
C19 0.032(5) 0.033(5) 0.033(5) 0.010(4) 0.009(4) 0.000(4)
C20 0.044(6) 0.033(5) 0.031(5) 0.012(4) 0.006(4) 0.009(4)
O17 0.035(4) 0.029(3) 0.033(4) 0.011(3) 0.008(3) 0.005(3)
O18 0.026(3) 0.018(2) 0.018(3) 0.000(2) 0.004(2) 0.000(2)
O19 0.024(3) 0.018(3) 0.018(3) 0.001(2) 0.005(2) -0.001(2)
C21 0.022(4) 0.019(4) 0.024(4) 0.001(3) -0.004(3) -0.003(3)
C22 0.024(4) 0.021(4) 0.021(4) 0.003(3) -0.005(3) 0.004(3)
N23 0.028(4) 0.031(4) 0.030(4) 0.007(3) 0.001(3) 0.008(3)
C24 0.037(5) 0.031(4) 0.028(5) 0.006(4) 0.000(4) -0.004(4)
C25 0.044(6) 0.027(4) 0.033(5) 0.013(4) 0.002(4) -0.004(4)
C26 0.077(8) 0.024(4) 0.040(6) 0.004(4) -0.007(6) 0.001(5)
C27 0.083(9) 0.038(6) 0.031(6) 0.006(4) -0.009(5) -0.007(5)
C28 0.047(6) 0.040(5) 0.033(5) 0.016(4) -0.005(5) -0.011(5)
C29 0.043(6) 0.036(5) 0.047(7) 0.012(4) -0.005(5) -0.001(4)
C30 0.034(5) 0.035(5) 0.041(6) 0.005(4) -0.001(4) -0.007(4)
O27 0.073(6) 0.045(4) 0.043(5) 0.019(3) -0.021(4) -0.012(4)
O28 0.023(3) 0.022(3) 0.015(3) 0.002(2) 0.000(2) 0.001(2)
O29 0.023(3) 0.021(3) 0.019(3) 0.002(2) -0.002(2) 0.000(2)
C31 0.026(4) 0.022(4) 0.025(5) -0.002(3) -0.002(3) 0.005(3)
C32 0.037(5) 0.022(4) 0.019(4) -0.003(3) -0.004(4) -0.002(3)
N33 0.050(5) 0.032(4) 0.021(4) -0.006(3) -0.001(4) -0.018(3)
C34 0.048(6) 0.024(4) 0.021(4) -0.009(3) -0.003(4) 0.002(4)
C35 0.049(6) 0.031(4) 0.022(4) -0.002(3) -0.002(4) -0.006(4)
C36 0.039(6) 0.080(8) 0.046(6) 0.032(6) -0.013(5) -0.018(6)
C37 0.057(8) 0.081(9) 0.077(9) 0.046(8) -0.010(7) -0.020(7)
C38 0.062(7) 0.046(5) 0.030(5) 0.009(5) -0.003(5) 0.010(5)
C39 0.042(6) 0.035(5) 0.044(6) -0.002(4) -0.005(5) 0.008(4)
C40 0.048(6) 0.031(4) 0.030(5) -0.004(4) 0.005(4) 0.000(4)
O37 0.082(6) 0.083(6) 0.036(4) 0.027(4) 0.008(4) 0.022(5)
O38 0.030(3) 0.023(3) 0.018(3) 0.000(2) -0.002(2) -0.004(2)
O39 0.028(3) 0.021(3) 0.018(3) -0.001(2) 0.001(2) -0.003(2)
C41 0.026(4) 0.019(4) 0.022(4) -0.003(3) 0.004(3) -0.002(3)
C42 0.030(4) 0.025(4) 0.015(4) -0.004(3) 0.008(3) 0.002(3)
N43 0.033(4) 0.048(4) 0.022(4) 0.002(3) 0.010(3) 0.012(4)
C44 0.032(5) 0.032(5) 0.021(4) -0.001(3) 0.005(4) 0.003(3)
C45 0.040(5) 0.027(4) 0.017(4) 0.002(3) 0.006(4) 0.000(4)
C46 0.036(5) 0.036(5) 0.037(5) -0.009(4) 0.007(4) -0.002(4)
C47 0.036(5) 0.040(5) 0.049(6) 0.003(5) 0.016(4) -0.007(4)
C48 0.044(6) 0.032(5) 0.035(5) 0.006(4) 0.014(4) 0.007(4)
C49 0.060(6) 0.031(5) 0.022(5) -0.003(4) 0.010(4) 0.003(4)
C50 0.040(5) 0.036(5) 0.030(5) -0.001(4) 0.006(4) -0.002(4)
O47 0.052(4) 0.057(4) 0.036(4) 0.005(3) 0.023(3) 0.002(4)
O48 0.026(3) 0.028(3) 0.017(3) -0.001(2) 0.005(2) 0.002(2)
O49 0.025(3) 0.023(3) 0.016(3) -0.001(2) 0.002(2) 0.002(2)
Zr5 0.0216(4) 0.0158(3) 0.0197(4) 0.0010(3) -0.0012(3) -0.0030(3)
Zr6 0.0221(4) 0.0152(3) 0.0217(4) -0.0008(3) -0.0015(3) 0.0008(3)
Zr7 0.0237(5) 0.0154(4) 0.0190(5) 0.000 0.000 -0.0027(5)
Zr8 0.0216(5) 0.0159(4) 0.0189(5) 0.000 0.000 -0.0004(5)
O5 0.022(2) 0.014(2) 0.021(3) 0.0006(18) -0.002(2) -0.001(2)
O6 0.022(3) 0.018(2) 0.022(3) 0.000(2) 0.001(2) -0.001(2)
O7 0.023(3) 0.019(2) 0.021(3) -0.0046(19) -0.003(2) -0.002(3)
O8 0.020(2) 0.016(2) 0.021(3) 0.000(2) 0.003(2) -0.002(2)
O5W 0.023(3) 0.039(3) 0.022(3) 0.005(3) 0.000(2) -0.006(2)
O6W 0.047(4) 0.017(3) 0.024(3) 0.003(2) -0.001(3) -0.004(2)
O7W 0.045(4) 0.020(3) 0.027(3) 0.002(2) 0.000(3) 0.002(3)
O8W 0.025(3) 0.038(3) 0.039(4) -0.006(3) -0.006(3) 0.001(3)
C51 0.027(4) 0.017(4) 0.028(5) 0.008(3) 0.000(4) -0.004(3)
C52 0.033(5) 0.024(4) 0.019(4) 0.003(3) 0.001(4) -0.008(3)
N53 0.042(4) 0.029(4) 0.029(4) 0.009(3) -0.005(4) -0.013(3)
C54 0.031(5) 0.029(4) 0.035(5) 0.005(4) 0.000(4) -0.005(3)
C55 0.036(5) 0.030(4) 0.023(4) 0.001(3) 0.003(4) 0.001(4)
C56 0.033(5) 0.039(5) 0.030(5) 0.000(4) 0.004(4) 0.004(4)
C57 0.044(6) 0.038(5) 0.034(5) -0.002(4) -0.007(4) 0.013(4)
C58 0.047(6) 0.024(4) 0.027(5) 0.007(3) 0.012(4) 0.006(4)
C59 0.030(5) 0.032(4) 0.035(5) 0.011(4) 0.003(4) 0.003(4)
C60 0.029(5) 0.029(4) 0.034(5) 0.004(4) 0.001(4) 0.007(3)
O57 0.062(5) 0.041(4) 0.032(4) 0.015(3) 0.010(4) 0.014(4)
O58 0.026(3) 0.020(3) 0.025(3) 0.003(2) -0.003(2) -0.006(2)
O59 0.028(3) 0.018(2) 0.022(3) -0.001(2) 0.003(3) -0.006(2)
C61 0.024(4) 0.021(4) 0.032(5) -0.001(3) -0.009(4) -0.007(3)
C62 0.031(5) 0.026(4) 0.030(5) 0.003(3) -0.007(4) 0.002(4)
N63 0.038(4) 0.029(4) 0.031(4) 0.008(3) -0.010(4) 0.003(3)
C64 0.033(5) 0.037(5) 0.034(5) 0.009(4) -0.003(4) -0.002(4)
C65 0.022(4) 0.033(4) 0.030(5) 0.012(4) -0.011(4) -0.002(3)
C66 0.031(5) 0.029(4) 0.041(6) 0.006(4) 0.000(4) 0.004(4)
C67 0.038(5) 0.036(5) 0.027(5) 0.001(4) -0.001(4) 0.000(4)
C68 0.031(4) 0.027(4) 0.031(5) 0.002(4) 0.002(4) 0.004(4)
C69 0.047(6) 0.025(4) 0.040(6) 0.005(4) -0.005(4) -0.011(4)
C70 0.041(5) 0.027(4) 0.032(5) 0.001(4) -0.006(4) -0.009(4)
O67 0.066(5) 0.033(3) 0.028(3) 0.008(3) 0.000(3) -0.011(3)
O68 0.029(3) 0.023(3) 0.022(3) 0.001(2) -0.004(3) 0.003(2)
O69 0.031(3) 0.026(3) 0.026(3) 0.001(2) -0.003(3) -0.003(3)
C71 0.032(5) 0.021(4) 0.025(5) -0.005(3) -0.003(4) 0.002(3)
C72 0.027(4) 0.025(4) 0.028(5) -0.003(3) -0.003(4) 0.000(3)
N73 0.028(4) 0.032(4) 0.030(4) -0.006(3) -0.007(3) -0.003(3)
C74 0.040(5) 0.030(4) 0.026(5) -0.004(4) -0.004(4) 0.004(4)
C75 0.043(6) 0.032(5) 0.028(5) -0.007(4) 0.000(4) -0.006(4)
C76 0.052(7) 0.045(6) 0.050(7) -0.007(5) 0.004(5) -0.018(5)
C77 0.090(10) 0.072(9) 0.046(7) -0.009(6) 0.022(7) -0.037(8)
C78 0.114(13) 0.071(8) 0.036(7) 0.000(6) -0.001(8) -0.051(9)
C79 0.130(14) 0.050(7) 0.045(7) 0.008(6) -0.043(8) -0.002(8)
C80 0.077(8) 0.055(7) 0.035(6) -0.002(5) -0.016(6) 0.003(6)
O77 0.206(14) 0.113(9) 0.047(6) 0.007(6) 0.004(7) -0.090(10)
O78 0.025(3) 0.021(3) 0.022(3) -0.002(2) 0.000(2) -0.002(2)
O79 0.027(3) 0.022(3) 0.028(3) 0.003(2) -0.005(3) -0.003(2)
C81 0.028(4) 0.015(3) 0.029(5) -0.002(3) 0.002(4) -0.003(3)
C82 0.037(5) 0.020(4) 0.026(5) -0.001(3) 0.010(4) -0.001(4)
N83 0.044(5) 0.023(4) 0.046(5) -0.005(3) 0.015(4) 0.006(3)
C84 0.039(5) 0.022(4) 0.028(5) -0.004(3) 0.002(4) -0.001(4)
C85 0.031(5) 0.027(4) 0.029(5) -0.002(3) 0.003(4) -0.003(4)
C86 0.036(5) 0.042(5) 0.040(6) -0.009(4) 0.000(4) 0.007(4)
C87 0.046(6) 0.051(6) 0.040(6) -0.013(5) 0.001(5) 0.006(5)
C88 0.050(7) 0.048(6) 0.049(7) -0.014(5) 0.021(5) 0.004(5)
C89 0.033(5) 0.046(6) 0.059(7) -0.001(5) 0.001(5) 0.007(5)
C90 0.034(5) 0.050(6) 0.029(5) -0.005(4) 0.005(4) 0.002(4)
O87 0.072(6) 0.080(6) 0.053(5) -0.016(5) 0.027(5) 0.023(5)
O88 0.028(3) 0.019(3) 0.027(3) -0.002(2) 0.003(3) 0.000(2)
O89 0.027(3) 0.020(2) 0.025(3) -0.004(2) 0.004(3) 0.001(2)
O9W 0.066(5) 0.027(3) 0.040(4) -0.002(3) -0.011(4) 0.003(3)
O10W 0.039(4) 0.056(4) 0.061(5) 0.013(4) 0.009(4) 0.010(3)
O11W 0.030(3) 0.068(4) 0.034(4) 0.005(4) 0.002(3) -0.014(4)
O12W 0.029(3) 0.053(4) 0.039(4) 0.014(3) 0.002(3) 0.008(3)
O13W 0.030(3) 0.046(4) 0.040(4) 0.007(3) 0.001(3) -0.002(3)
O14W 0.054(4) 0.022(3) 0.035(4) 0.006(2) 0.009(3) -0.002(3)
O15W 0.046(4) 0.035(3) 0.048(4) -0.011(3) 0.008(4) -0.012(3)
O17W 0.058(5) 0.035(4) 0.052(5) 0.006(3) 0.000(4) -0.001(3)
O16W 0.071(5) 0.027(3) 0.055(5) 0.009(3) -0.007(4) -0.005(3)
O18W 0.040(4) 0.079(5) 0.045(5) -0.012(4) 0.003(4) -0.019(4)
O19W 0.066(6) 0.042(4) 0.095(7) -0.030(4) 0.012(5) -0.013(4)
O20W 0.049(5) 0.070(5) 0.068(6) -0.008(4) 0.021(4) -0.016(4)
O29W 0.089(7) 0.053(5) 0.060(6) 0.009(4) 0.029(5) 0.008(4)
Cl1 0.0365(14) 0.0769(19) 0.0495(16) -0.0175(14) -0.0171(12) 0.0064(13)
Cl2 0.0554(16) 0.0423(13) 0.0422(14) -0.0108(11) -0.0021(12) 0.0084(12)
Cl3 0.111(3) 0.0665(19) 0.073(2) 0.0169(17) 0.048(2) 0.036(2)
Cl4 0.0487(15) 0.0400(13) 0.0595(17) -0.0057(12) -0.0087(13) 0.0040(11)
Cl5 0.165(5) 0.062(2) 0.066(2) 0.0083(17) -0.034(3) -0.007(2)
Cl6 0.0539(15) 0.0297(11) 0.0423(14) -0.0022(9) -0.0053(11) -0.0029(10)
Cl7 0.0387(13) 0.0355(11) 0.0418(13) 0.0035(9) -0.0053(11) 0.0043(9)
Cl8 0.0583(16) 0.0271(11) 0.0397(13) 0.0012(9) -0.0094(12) 0.0026(10)
Cl9 0.0565(16) 0.0391(12) 0.0389(14) -0.0073(10) 0.0032(12) -0.0100(11)
Cl10 0.0449(14) 0.0529(15) 0.0348(13) -0.0017(11) 0.0019(11) 0.0083(11)
Cl11 0.037(2) 0.040(2) 0.044(3) 0.013(2) -0.0058(19) -0.012(2)
Cl12 0.026(3) 0.064(4) 0.106(7) 0.029(4) -0.007(4) 0.004(3)
Cl14 0.042(2) 0.0162(17) 0.026(2) 0.0026(15) -0.0048(18) 0.0057(16)

loop_
_atom_type_symbol
_atom_type_description
_atom_type_scat_dispersion_real
_atom_type_scat_dispersion_imag
_atom_type_scat_source
C C 0.0033 0.0016 'International Tables Vol C Tables 4.2.6.8 and 6.1.1.4'
H H 0.0000 0.0000 'International Tables Vol C Tables 4.2.6.8 and 6.1.1.4'
N N 0.0061 0.0033 'International Tables Vol C Tables 4.2.6.8 and 6.1.1.4'
Cl Cl 0.1484 0.1585 'International Tables Vol C Tables 4.2.6.8 and 6.1.1.4'
Zr Zr -2.9673 0.5597 'International Tables Vol C Tables 4.2.6.8 and 6.1.1.4'
O O 0.0106 0.0060 'International Tables Vol C Tables 4.2.6.8 and 6.1.1.4'

loop_
_geom_angle_atom_site_label_1
_geom_angle_atom_site_label_2
_geom_angle_atom_site_label_3
_geom_angle
_geom_angle_site_symmetry_1
_geom_angle_site_symmetry_3
_geom_angle_publ_flag
O4 Zr1 O1 92.1(2) . . ?
O4 Zr1 O1W 98.6(2) . . ?
O1 Zr1 O1W 146.9(2) . . ?
O4 Zr1 O2W 146.0(2) . . ?
O1 Zr1 O2W 92.5(2) . . ?
O1W Zr1 O2W 95.8(2) . . ?
O4 Zr1 O38 79.75(19) . . ?
O1 Zr1 O38 142.3(2) . . ?
O1W Zr1 O38 70.7(2) . . ?
O2W Zr1 O38 76.2(2) . . ?
O4 Zr1 O2 69.57(18) . . ?
O1 Zr1 O2 73.10(19) . . ?
O1W Zr1 O2 81.4(2) . . ?
O2W Zr1 O2 143.41(19) . . ?
O38 Zr1 O2 134.62(19) . . ?
O4 Zr1 O3 72.61(19) . . ?
O1 Zr1 O3 69.16(18) . . ?
O1W Zr1 O3 143.9(2) . . ?
O2W Zr1 O3 77.67(19) . . ?
O38 Zr1 O3 73.26(19) . . ?
O2 Zr1 O3 124.43(18) . . ?
O4 Zr1 O18 142.82(18) . . ?
O1 Zr1 O18 79.99(19) . . ?
O1W Zr1 O18 72.6(2) . . ?
O2W Zr1 O18 71.04(19) . . ?
O38 Zr1 O18 127.14(18) . . ?
O2 Zr1 O18 73.38(17) . . ?
O3 Zr1 O18 134.56(18) . . ?
O4 Zr1 Zr3 82.03(14) . . ?
O1 Zr1 Zr3 31.86(13) . . ?
O1W Zr1 Zr3 118.95(15) . . ?
O2W Zr1 Zr3 117.04(15) . . ?
O38 Zr1 Zr3 160.57(14) . . ?
O2 Zr1 Zr3 41.31(13) . . ?
O3 Zr1 Zr3 94.90(12) . . ?
O18 Zr1 Zr3 72.13(13) . . ?
O4 Zr1 Zr4 31.53(14) . . ?
O1 Zr1 Zr4 82.08(13) . . ?
O1W Zr1 Zr4 121.63(16) . . ?
O2W Zr1 Zr4 116.40(14) . . ?
O38 Zr1 Zr4 71.75(14) . . ?
O2 Zr1 Zr4 95.18(12) . . ?
O3 Zr1 Zr4 41.17(12) . . ?
O18 Zr1 Zr4 160.92(13) . . ?
Zr3 Zr1 Zr4 89.15(2) . . ?
O4 Zr1 Zr2 31.60(14) . 2_665 ?
O1 Zr1 Zr2 82.80(13) . 2_665 ?
O1W Zr1 Zr2 90.03(15) . 2_665 ?
O2W Zr1 Zr2 174.18(15) . 2_665 ?
O38 Zr1 Zr2 105.53(14) . 2_665 ?
O2 Zr1 Zr2 38.00(12) . 2_665 ?
O3 Zr1 Zr2 97.39(12) . 2_665 ?
O18 Zr1 Zr2 111.26(13) . 2_665 ?
Zr3 Zr1 Zr2 59.893(17) . 2_665 ?
Zr4 Zr1 Zr2 59.687(17) . 2_665 ?
O4 Zr1 Zr2 82.27(15) . . ?
O1 Zr1 Zr2 31.63(13) . . ?
O1W Zr1 Zr2 178.48(16) . . ?
O2W Zr1 Zr2 84.18(15) . . ?
O38 Zr1 Zr2 110.69(15) . . ?
O2 Zr1 Zr2 97.71(13) . . ?
O3 Zr1 Zr2 37.54(12) . . ?
O18 Zr1 Zr2 105.94(14) . . ?
Zr3 Zr1 Zr2 59.839(17) . . ?
Zr4 Zr1 Zr2 59.634(17) . . ?
Zr2 Zr1 Zr2 90.03(2) 2_665 . ?
O4 Zr2 O1 92.0(2) 2_665 . ?
O4 Zr2 O4W 98.0(2) 2_665 . ?
O1 Zr2 O4W 143.8(2) . . ?
O4 Zr2 O3W 144.7(2) 2_665 . ?
O1 Zr2 O3W 100.3(2) . . ?
O4W Zr2 O3W 91.4(2) . . ?
O4 Zr2 O3 73.04(19) 2_665 . ?
O1 Zr2 O3 69.63(18) . . ?
O4W Zr2 O3 146.6(2) . . ?
O3W Zr2 O3 80.41(19) . . ?
O4 Zr2 O2 69.58(18) 2_665 2_665 ?
O1 Zr2 O2 72.50(18) . 2_665 ?
O4W Zr2 O2 78.61(19) . 2_665 ?
O3W Zr2 O2 145.74(19) . 2_665 ?
O3 Zr2 O2 124.70(18) . 2_665 ?
O4 Zr2 O28 143.99(19) 2_665 . ?
O1 Zr2 O28 78.08(19) . . ?
O4W Zr2 O28 73.4(2) . . ?
O3W Zr2 O28 71.31(19) . . ?
O3 Zr2 O28 131.98(18) . . ?
O2 Zr2 O28 74.44(18) 2_665 . ?
O4 Zr2 O48 77.9(2) 2_665 . ?
O1 Zr2 O48 144.3(2) . . ?
O4W Zr2 O48 71.9(2) . . ?
O3W Zr2 O48 72.8(2) . . ?
O3 Zr2 O48 74.66(19) . . ?
O2 Zr2 O48 132.00(19) 2_665 . ?
O28 Zr2 O48 128.60(19) . . ?
O4 Zr2 Zr3 81.67(14) 2_665 . ?
O1 Zr2 Zr3 31.51(13) . . ?
O4W Zr2 Zr3 115.97(15) . . ?
O3W Zr2 Zr3 124.20(15) . . ?
O3 Zr2 Zr3 94.99(13) . . ?
O2 Zr2 Zr3 41.03(13) 2_665 . ?
O28 Zr2 Zr3 71.84(13) . . ?
O48 Zr2 Zr3 159.03(14) . . ?
O4 Zr2 Zr4 31.85(14) 2_665 . ?
O1 Zr2 Zr4 82.38(13) . . ?
O4W Zr2 Zr4 122.36(15) . . ?
O3W Zr2 Zr4 117.10(15) . . ?
O3 Zr2 Zr4 41.30(12) . . ?
O2 Zr2 Zr4 95.51(13) 2_665 . ?
O28 Zr2 Zr4 159.95(13) . . ?
O48 Zr2 Zr4 70.99(14) . . ?
Zr3 Zr2 Zr4 89.12(2) . . ?
O4 Zr2 Zr1 31.60(14) 2_665 2_665 ?
O1 Zr2 Zr1 82.44(13) . 2_665 ?
O4W Zr2 Zr1 88.15(14) . 2_665 ?
O3W Zr2 Zr1 175.91(15) . 2_665 ?
O3 Zr2 Zr1 97.80(13) . 2_665 ?
O2 Zr2 Zr1 37.99(12) 2_665 2_665 ?
O28 Zr2 Zr1 112.39(13) . 2_665 ?
O48 Zr2 Zr1 103.18(13) . 2_665 ?
Zr3 Zr2 Zr1 59.496(17) . 2_665 ?
Zr4 Zr2 Zr1 60.035(17) . 2_665 ?
O4 Zr2 Zr1 82.53(14) 2_665 . ?
O1 Zr2 Zr1 31.60(13) . . ?
O4W Zr2 Zr1 175.30(15) . . ?
O3W Zr2 Zr1 90.82(15) . . ?
O3 Zr2 Zr1 38.04(13) . . ?
O2 Zr2 Zr1 97.29(13) 2_665 . ?
O28 Zr2 Zr1 103.41(13) . . ?
O48 Zr2 Zr1 112.69(14) . . ?
Zr3 Zr2 Zr1 59.442(17) . . ?
Zr4 Zr2 Zr1 59.979(17) . . ?
Zr1 Zr2 Zr1 89.97(2) 2_665 . ?
O1 Zr3 O1 94.2(3) 2_665 . ?
O1 Zr3 O19 84.25(19) 2_665 2_665 ?
O1 Zr3 O19 144.34(19) . 2_665 ?
O1 Zr3 O19 144.35(19) 2_665 . ?
O1 Zr3 O19 84.24(19) . . ?
O19 Zr3 O19 116.9(3) 2_665 . ?
O1 Zr3 O29 142.99(19) 2_665 . ?
O1 Zr3 O29 84.24(19) . . ?
O19 Zr3 O29 76.43(19) 2_665 . ?
O19 Zr3 O29 72.45(19) . . ?
O1 Zr3 O29 84.23(19) 2_665 2_665 ?
O1 Zr3 O29 142.99(19) . 2_665 ?
O19 Zr3 O29 72.46(19) 2_665 2_665 ?
O19 Zr3 O29 76.43(19) . 2_665 ?
O29 Zr3 O29 118.3(3) . 2_665 ?
O1 Zr3 O2 71.00(17) 2_665 . ?
O1 Zr3 O2 71.56(18) . . ?
O19 Zr3 O2 139.06(17) 2_665 . ?
O19 Zr3 O2 74.79(18) . . ?
O29 Zr3 O2 140.81(17) . . ?
O29 Zr3 O2 73.03(18) 2_665 . ?
O1 Zr3 O2 71.56(18) 2_665 2_665 ?
O1 Zr3 O2 71.00(17) . 2_665 ?
O19 Zr3 O2 74.79(18) 2_665 2_665 ?
O19 Zr3 O2 139.05(17) . 2_665 ?
O29 Zr3 O2 73.03(18) . 2_665 ?
O29 Zr3 O2 140.81(17) 2_665 2_665 ?
O2 Zr3 O2 123.8(2) . 2_665 ?
O1 Zr3 Zr1 32.37(13) 2_665 2_665 ?
O1 Zr3 Zr1 83.86(14) . 2_665 ?
O19 Zr3 Zr1 75.88(13) 2_665 2_665 ?
O19 Zr3 Zr1 167.09(14) . 2_665 ?
O29 Zr3 Zr1 111.23(13) . 2_665 ?
O29 Zr3 Zr1 110.74(13) 2_665 2_665 ?
O2 Zr3 Zr1 96.64(12) . 2_665 ?
O2 Zr3 Zr1 39.26(12) 2_665 2_665 ?
O1 Zr3 Zr1 83.86(14) 2_665 . ?
O1 Zr3 Zr1 32.37(13) . . ?
O19 Zr3 Zr1 167.09(14) 2_665 . ?
O19 Zr3 Zr1 75.88(13) . . ?
O29 Zr3 Zr1 110.74(13) . . ?
O29 Zr3 Zr1 111.23(14) 2_665 . ?
O2 Zr3 Zr1 39.27(12) . . ?
O2 Zr3 Zr1 96.64(12) 2_665 . ?
Zr1 Zr3 Zr1 91.36(3) 2_665 . ?
O1 Zr3 Zr2 32.04(13) 2_665 2_665 ?
O1 Zr3 Zr2 83.84(14) . 2_665 ?
O19 Zr3 Zr2 110.12(13) 2_665 2_665 ?
O19 Zr3 Zr2 112.92(14) . 2_665 ?
O29 Zr3 Zr2 166.31(14) . 2_665 ?
O29 Zr3 Zr2 75.36(14) 2_665 2_665 ?
O2 Zr3 Zr2 39.01(11) . 2_665 ?
O2 Zr3 Zr2 96.67(12) 2_665 2_665 ?
Zr1 Zr3 Zr2 60.72(2) 2_665 2_665 ?
Zr1 Zr3 Zr2 60.61(2) . 2_665 ?
O1 Zr3 Zr2 83.84(14) 2_665 . ?
O1 Zr3 Zr2 32.04(13) . . ?
O19 Zr3 Zr2 112.92(14) 2_665 . ?
O19 Zr3 Zr2 110.12(13) . . ?
O29 Zr3 Zr2 75.36(14) . . ?
O29 Zr3 Zr2 166.30(14) 2_665 . ?
O2 Zr3 Zr2 96.67(12) . . ?
O2 Zr3 Zr2 39.00(11) 2_665 . ?
Zr1 Zr3 Zr2 60.61(2) 2_665 . ?
Zr1 Zr3 Zr2 60.72(2) . . ?
Zr2 Zr3 Zr2 90.95(3) 2_665 . ?
O4 Zr4 O4 92.8(3) 2_665 . ?
O4 Zr4 O49 85.4(2) 2_665 . ?
O4 Zr4 O49 142.35(18) . . ?
O4 Zr4 O49 142.35(18) 2_665 2_665 ?
O4 Zr4 O49 85.4(2) . 2_665 ?
O49 Zr4 O49 117.9(3) . 2_665 ?
O4 Zr4 O39 143.89(19) 2_665 . ?
O4 Zr4 O39 83.43(19) . . ?
O49 Zr4 O39 76.6(2) . . ?
O49 Zr4 O39 73.4(2) 2_665 . ?
O4 Zr4 O39 83.43(19) 2_665 2_665 ?
O4 Zr4 O39 143.89(19) . 2_665 ?
O49 Zr4 O39 73.3(2) . 2_665 ?
O49 Zr4 O39 76.6(2) 2_665 2_665 ?
O39 Zr4 O39 119.6(3) . 2_665 ?
O4 Zr4 O3 70.52(17) 2_665 . ?
O4 Zr4 O3 70.62(18) . . ?
O49 Zr4 O3 73.39(18) . . ?
O49 Zr4 O3 141.57(18) 2_665 . ?
O39 Zr4 O3 74.40(18) . . ?
O39 Zr4 O3 138.92(18) 2_665 . ?
O4 Zr4 O3 70.63(18) 2_665 2_665 ?
O4 Zr4 O3 70.52(17) . 2_665 ?
O49 Zr4 O3 141.57(18) . 2_665 ?
O49 Zr4 O3 73.39(18) 2_665 2_665 ?
O39 Zr4 O3 138.92(18) . 2_665 ?
O39 Zr4 O3 74.40(18) 2_665 2_665 ?
O3 Zr4 O3 122.3(2) . 2_665 ?
O4 Zr4 Zr2 83.08(15) 2_665 2_665 ?
O4 Zr4 Zr2 32.02(12) . 2_665 ?
O49 Zr4 Zr2 166.46(14) . 2_665 ?
O49 Zr4 Zr2 75.65(14) 2_665 2_665 ?
O39 Zr4 Zr2 109.16(14) . 2_665 ?
O39 Zr4 Zr2 112.20(14) 2_665 2_665 ?
O3 Zr4 Zr2 95.98(12) . 2_665 ?
O3 Zr4 Zr2 38.61(12) 2_665 2_665 ?
O4 Zr4 Zr2 32.01(12) 2_665 . ?
O4 Zr4 Zr2 83.08(15) . . ?
O49 Zr4 Zr2 75.65(14) . . ?
O49 Zr4 Zr2 166.46(14) 2_665 . ?
O39 Zr4 Zr2 112.20(14) . . ?
O39 Zr4 Zr2 109.16(14) 2_665 . ?
O3 Zr4 Zr2 38.62(12) . . ?
O3 Zr4 Zr2 95.98(12) 2_665 . ?
Zr2 Zr4 Zr2 90.81(3) 2_665 . ?
O4 Zr4 Zr1 31.70(13) 2_665 2_665 ?
O4 Zr4 Zr1 83.02(14) . 2_665 ?
O49 Zr4 Zr1 111.40(14) . 2_665 ?
O49 Zr4 Zr1 111.25(13) 2_665 2_665 ?
O39 Zr4 Zr1 165.25(14) . 2_665 ?
O39 Zr4 Zr1 75.04(14) 2_665 2_665 ?
O3 Zr4 Zr1 95.56(12) . 2_665 ?
O3 Zr4 Zr1 39.02(12) 2_665 2_665 ?
Zr2 Zr4 Zr1 60.39(2) 2_665 2_665 ?
Zr2 Zr4 Zr1 60.277(19) . 2_665 ?
O4 Zr4 Zr1 83.02(14) 2_665 . ?
O4 Zr4 Zr1 31.70(13) . . ?
O49 Zr4 Zr1 111.25(13) . . ?
O49 Zr4 Zr1 111.40(14) 2_665 . ?
O39 Zr4 Zr1 75.04(14) . . ?
O39 Zr4 Zr1 165.25(14) 2_665 . ?
O3 Zr4 Zr1 39.02(12) . . ?
O3 Zr4 Zr1 95.56(12) 2_665 . ?
Zr2 Zr4 Zr1 60.279(19) 2_665 . ?
Zr2 Zr4 Zr1 60.39(2) . . ?
Zr1 Zr4 Zr1 90.34(3) 2_665 . ?
Zr3 O1 Zr1 115.8(2) . . ?
Zr3 O1 Zr2 116.4(2) . . ?
Zr1 O1 Zr2 116.8(2) . . ?
Zr1 O2 Zr2 104.0(2) . 2_665 ?
Zr1 O2 Zr3 99.42(19) . . ?
Zr2 O2 Zr3 99.97(18) 2_665 . ?
Zr2 O3 Zr1 104.4(2) . . ?
Zr2 O3 Zr4 100.08(19) . . ?
Zr1 O3 Zr4 99.81(19) . . ?
Zr4 O4 Zr2 116.1(2) . 2_665 ?
Zr4 O4 Zr1 116.8(2) . . ?
Zr2 O4 Zr1 116.8(2) 2_665 . ?
O18 C11 O19 127.5(7) . . ?
O18 C11 C12 116.9(7) . . ?
O19 C11 C12 115.5(7) . . ?
N13 C12 C14 111.7(7) . . ?
N13 C12 C11 107.9(6) . . ?
C14 C12 C11 112.6(6) . . ?
C15 C14 C12 113.1(7) . . ?
C16 C15 C20 117.8(8) . . ?
C16 C15 C14 121.7(9) . . ?
C20 C15 C14 120.5(9) . . ?
C15 C16 C17 121.6(9) . . ?
C18 C17 C16 119.2(9) . . ?
C19 C18 C17 120.9(8) . . ?
C19 C18 O17 121.5(8) . . ?
C17 C18 O17 117.6(8) . . ?
C18 C19 C20 121.0(9) . . ?
C19 C20 C15 119.5(9) . . ?
C11 O18 Zr1 134.2(5) . . ?
C11 O19 Zr3 130.2(5) . . ?
O28 C21 O29 127.1(7) . . ?
O28 C21 C22 118.5(7) . . ?
O29 C21 C22 114.3(7) . . ?
N23 C22 C21 109.2(6) . . ?
N23 C22 C24 109.5(6) . . ?
C21 C22 C24 109.7(7) . . ?
C25 C24 C22 113.3(8) . . ?
C26 C25 C30 118.3(9) . . ?
C26 C25 C24 120.8(8) . . ?
C30 C25 C24 120.9(9) . . ?
C25 C26 C27 122.7(9) . . ?
C28 C27 C26 117.2(10) . . ?
C27 C28 C29 122.4(9) . . ?
C27 C28 O27 120.8(10) . . ?
C29 C28 O27 116.7(9) . . ?
C28 C29 C30 119.2(9) . . ?
C29 C30 C25 120.1(9) . . ?
C21 O28 Zr2 135.1(5) . . ?
C21 O29 Zr3 129.6(5) . . ?
O38 C31 O39 126.7(7) . . ?
O38 C31 C32 115.9(7) . . ?
O39 C31 C32 117.3(7) . . ?
N33 C32 C31 107.5(6) . . ?
N33 C32 C34 110.5(7) . . ?
C31 C32 C34 115.0(7) . . ?
C35 C34 C32 114.2(7) . . ?
C36 C35 C40 116.8(9) . . ?
C36 C35 C34 121.7(9) . . ?
C40 C35 C34 121.4(8) . . ?
C35 C36 C37 121.4(10) . . ?
C36 C37 C38 121.2(11) . . ?
C39 C38 C37 119.7(10) . . ?
C39 C38 O37 121.7(10) . . ?
C37 C38 O37 118.6(10) . . ?
C38 C39 C40 119.1(10) . . ?
C35 C40 C39 121.8(9) . . ?
C31 O38 Zr1 135.6(5) . . ?
C31 O39 Zr4 130.8(5) . . ?
O48 C41 O49 127.2(7) . . ?
O48 C41 C42 117.3(7) . . ?
O49 C41 C42 115.5(7) . . ?
N43 C42 C44 111.1(7) . . ?
N43 C42 C41 109.2(6) . . ?
C44 C42 C41 110.3(6) . . ?
C45 C44 C42 113.0(7) . . ?
C46 C45 C50 118.7(8) . . ?
C46 C45 C44 121.6(8) . . ?
C50 C45 C44 119.7(8) . . ?
C45 C46 C47 121.1(9) . . ?
C48 C47 C46 119.2(9) . . ?
C47 C48 O47 117.8(9) . . ?
C47 C48 C49 121.0(9) . . ?
O47 C48 C49 121.2(9) . . ?
C48 C49 C50 119.7(9) . . ?
C49 C50 C45 120.2(9) . . ?
C41 O48 Zr2 134.5(5) . . ?
C41 O49 Zr4 129.7(5) . . ?
O5 Zr5 O8 93.34(18) . . ?
O5 Zr5 O5W 145.0(2) . . ?
O8 Zr5 O5W 97.4(2) . . ?
O5 Zr5 O78 143.1(2) . . ?
O8 Zr5 O78 79.45(19) . . ?
O5W Zr5 O78 71.9(2) . . ?
O5 Zr5 O6W 96.4(2) . . ?
O8 Zr5 O6W 145.1(2) . . ?
O5W Zr5 O6W 93.5(2) . . ?
O78 Zr5 O6W 72.8(2) . . ?
O5 Zr5 O6 73.47(18) . . ?
O8 Zr5 O6 69.38(19) . . ?
O5W Zr5 O6 79.4(2) . . ?
O78 Zr5 O6 133.98(19) . . ?
O6W Zr5 O6 145.4(2) . . ?
O5 Zr5 O7 69.10(19) . . ?
O8 Zr5 O7 72.56(18) . . ?
O5W Zr5 O7 145.9(2) . . ?
O78 Zr5 O7 74.21(19) . . ?
O6W Zr5 O7 79.9(2) . . ?
O6 Zr5 O7 123.78(18) . . ?
O5 Zr5 O58 78.4(2) . . ?
O8 Zr5 O58 143.9(2) . . ?
O5W Zr5 O58 73.3(2) . . ?
O78 Zr5 O58 127.03(19) . . ?
O6W Zr5 O58 70.9(2) . . ?
O6 Zr5 O58 74.61(19) . . ?
O7 Zr5 O58 133.10(19) . . ?
O5 Zr5 Zr7 32.25(13) . . ?
O8 Zr5 Zr7 82.43(14) . . ?
O5W Zr5 Zr7 116.82(16) . . ?
O78 Zr5 Zr7 160.88(14) . . ?
O6W Zr5 Zr7 121.30(16) . . ?
O6 Zr5 Zr7 41.27(13) . . ?
O7 Zr5 Zr7 94.61(13) . . ?
O58 Zr5 Zr7 71.92(14) . . ?
O5 Zr5 Zr8 82.57(14) . . ?
O8 Zr5 Zr8 31.89(14) . . ?
O5W Zr5 Zr8 121.96(15) . . ?
O78 Zr5 Zr8 72.26(14) . . ?
O6W Zr5 Zr8 116.90(16) . . ?
O6 Zr5 Zr8 94.93(13) . . ?
O7 Zr5 Zr8 40.74(12) . . ?
O58 Zr5 Zr8 160.25(14) . . ?
Zr7 Zr5 Zr8 89.11(2) . . ?
O5 Zr5 Zr6 83.30(12) . 2_765 ?
O8 Zr5 Zr6 31.69(14) . 2_765 ?
O5W Zr5 Zr6 88.64(15) . 2_765 ?
O78 Zr5 Zr6 105.50(13) . 2_765 ?
O6W Zr5 Zr6 176.59(16) . 2_765 ?
O6 Zr5 Zr6 37.69(13) . 2_765 ?
O7 Zr5 Zr6 96.88(12) . 2_765 ?
O58 Zr5 Zr6 112.26(14) . 2_765 ?
Zr7 Zr5 Zr6 59.701(19) . 2_765 ?
Zr8 Zr5 Zr6 59.691(19) . 2_765 ?
O5 Zr5 Zr6 31.54(14) . . ?
O8 Zr5 Zr6 82.83(14) . . ?
O5W Zr5 Zr6 176.44(16) . . ?
O78 Zr5 Zr6 111.65(14) . . ?
O6W Zr5 Zr6 88.21(17) . . ?
O6 Zr5 Zr6 97.42(13) . . ?
O7 Zr5 Zr6 37.57(13) . . ?
O58 Zr5 Zr6 104.40(15) . . ?
Zr7 Zr5 Zr6 59.662(19) . . ?
Zr8 Zr5 Zr6 59.652(19) . . ?
Zr6 Zr5 Zr6 89.77(2) 2_765 . ?
O8 Zr6 O5 93.75(19) 2_765 . ?
O8 Zr6 O8W 100.6(2) 2_765 . ?
O5 Zr6 O8W 145.1(2) . . ?
O8 Zr6 O7W 145.3(2) 2_765 . ?
O5 Zr6 O7W 96.8(2) . . ?
O8W Zr6 O7W 89.3(2) . . ?
O8 Zr6 O7 72.95(18) 2_765 . ?
O5 Zr6 O7 69.46(19) . . ?
O8W Zr6 O7 145.3(2) . . ?
O7W Zr6 O7 80.0(2) . . ?
O8 Zr6 O6 69.49(19) 2_765 2_765 ?
O5 Zr6 O6 73.47(18) . 2_765 ?
O8W Zr6 O6 82.0(2) . 2_765 ?
O7W Zr6 O6 145.2(2) . 2_765 ?
O7 Zr6 O6 124.22(18) . 2_765 ?
O8 Zr6 O88 78.23(19) 2_765 . ?
O5 Zr6 O88 143.0(2) . . ?
O8W Zr6 O88 71.6(2) . . ?
O7W Zr6 O88 73.5(2) . . ?
O7 Zr6 O88 73.7(2) . . ?
O6 Zr6 O88 133.32(19) 2_765 . ?
O8 Zr6 O68 143.84(19) 2_765 . ?
O5 Zr6 O68 77.6(2) . . ?
O8W Zr6 O68 72.0(2) . . ?
O7W Zr6 O68 70.9(2) . . ?
O7 Zr6 O68 132.6(2) . . ?
O6 Zr6 O68 74.41(19) 2_765 . ?
O88 Zr6 O68 128.48(19) . . ?
O8 Zr6 Zr7 82.59(14) 2_765 . ?
O5 Zr6 Zr7 32.20(13) . . ?
O8W Zr6 Zr7 118.55(16) . . ?
O7W Zr6 Zr7 121.68(16) . . ?
O7 Zr6 Zr7 94.87(13) . . ?
O6 Zr6 Zr7 41.31(13) 2_765 . ?
O88 Zr6 Zr7 159.85(14) . . ?
O68 Zr6 Zr7 71.46(14) . . ?
O8 Zr6 Zr8 32.08(13) 2_765 . ?
O5 Zr6 Zr8 82.98(14) . . ?
O8W Zr6 Zr8 124.39(17) . . ?
O7W Zr6 Zr8 117.07(16) . . ?
O7 Zr6 Zr8 40.94(12) . . ?
O6 Zr6 Zr8 95.21(13) 2_765 . ?
O88 Zr6 Zr8 71.09(14) . . ?
O68 Zr6 Zr8 159.93(15) . . ?
Zr7 Zr6 Zr8 89.33(2) . . ?
O8 Zr6 Zr5 31.87(13) 2_765 2_765 ?
O5 Zr6 Zr5 83.53(12) . 2_765 ?
O8W Zr6 Zr5 92.11(16) . 2_765 ?
O7W Zr6 Zr5 177.06(17) . 2_765 ?
O7 Zr6 Zr5 97.43(12) . 2_765 ?
O6 Zr6 Zr5 37.63(13) 2_765 2_765 ?
O88 Zr6 Zr5 104.53(13) . 2_765 ?
O68 Zr6 Zr5 112.00(14) . 2_765 ?
Zr7 Zr6 Zr5 59.738(19) . 2_765 ?
Zr8 Zr6 Zr5 60.046(19) . 2_765 ?
O8 Zr6 Zr5 83.31(13) 2_765 . ?
O5 Zr6 Zr5 31.65(14) . . ?
O8W Zr6 Zr5 175.59(18) . . ?
O7W Zr6 Zr5 88.56(17) . . ?
O7 Zr6 Zr5 37.81(14) . . ?
O6 Zr6 Zr5 97.60(13) 2_765 . ?
O88 Zr6 Zr5 111.41(15) . . ?
O68 Zr6 Zr5 103.65(15) . . ?
Zr7 Zr6 Zr5 59.698(19) . . ?
Zr8 Zr6 Zr5 60.007(19) . . ?
Zr5 Zr6 Zr5 90.22(2) 2_765 . ?
O5 Zr7 O5 95.3(3) 2_765 . ?
O5 Zr7 O69 85.2(2) 2_765 2_765 ?
O5 Zr7 O69 141.5(2) . 2_765 ?
O5 Zr7 O69 141.5(2) 2_765 . ?
O5 Zr7 O69 85.2(2) . . ?
O69 Zr7 O69 117.4(3) 2_765 . ?
O5 Zr7 O59 82.6(2) 2_765 2_765 ?
O5 Zr7 O59 145.2(2) . 2_765 ?
O69 Zr7 O59 73.14(19) 2_765 2_765 ?
O69 Zr7 O59 75.89(18) . 2_765 ?
O5 Zr7 O59 145.2(2) 2_765 . ?
O5 Zr7 O59 82.6(2) . . ?
O69 Zr7 O59 75.89(18) 2_765 . ?
O69 Zr7 O59 73.14(19) . . ?
O59 Zr7 O59 118.2(3) 2_765 . ?
O5 Zr7 O6 71.2(2) 2_765 2_765 ?
O5 Zr7 O6 71.2(2) . 2_765 ?
O69 Zr7 O6 142.6(2) 2_765 2_765 ?
O69 Zr7 O6 72.7(2) . 2_765 ?
O59 Zr7 O6 75.35(19) 2_765 2_765 ?
O59 Zr7 O6 138.14(19) . 2_765 ?
O5 Zr7 O6 71.2(2) 2_765 . ?
O5 Zr7 O6 71.2(2) . . ?
O69 Zr7 O6 72.7(2) 2_765 . ?
O69 Zr7 O6 142.6(2) . . ?
O59 Zr7 O6 138.13(19) 2_765 . ?
O59 Zr7 O6 75.35(19) . . ?
O6 Zr7 O6 122.8(2) 2_765 . ?
O5 Zr7 Zr6 32.29(16) 2_765 2_765 ?
O5 Zr7 Zr6 84.24(14) . 2_765 ?
O69 Zr7 Zr6 75.90(16) 2_765 2_765 ?
O69 Zr7 Zr6 166.65(16) . 2_765 ?
O59 Zr7 Zr6 108.83(14) 2_765 2_765 ?
O59 Zr7 Zr6 113.49(15) . 2_765 ?
O6 Zr7 Zr6 96.09(13) 2_765 2_765 ?
O6 Zr7 Zr6 38.92(13) . 2_765 ?
O5 Zr7 Zr6 84.24(14) 2_765 . ?
O5 Zr7 Zr6 32.29(16) . . ?
O69 Zr7 Zr6 166.64(16) 2_765 . ?
O69 Zr7 Zr6 75.90(16) . . ?
O59 Zr7 Zr6 113.49(15) 2_765 . ?
O59 Zr7 Zr6 108.84(14) . . ?
O6 Zr7 Zr6 38.92(13) 2_765 . ?
O6 Zr7 Zr6 96.09(13) . . ?
Zr6 Zr7 Zr6 90.84(3) 2_765 . ?
O5 Zr7 Zr5 32.45(16) 2_765 2_765 ?
O5 Zr7 Zr5 84.35(14) . 2_765 ?
O69 Zr7 Zr5 112.50(15) 2_765 2_765 ?
O69 Zr7 Zr5 110.12(16) . 2_765 ?
O59 Zr7 Zr5 75.37(14) 2_765 2_765 ?
O59 Zr7 Zr5 166.25(14) . 2_765 ?
O6 Zr7 Zr5 38.82(13) 2_765 2_765 ?
O6 Zr7 Zr5 96.30(13) . 2_765 ?
Zr6 Zr7 Zr5 60.64(2) 2_765 2_765 ?
Zr6 Zr7 Zr5 60.56(2) . 2_765 ?
O5 Zr7 Zr5 84.36(14) 2_765 . ?
O5 Zr7 Zr5 32.45(16) . . ?
O69 Zr7 Zr5 110.12(16) 2_765 . ?
O69 Zr7 Zr5 112.49(15) . . ?
O59 Zr7 Zr5 166.25(14) 2_765 . ?
O59 Zr7 Zr5 75.37(14) . . ?
O6 Zr7 Zr5 96.30(13) 2_765 . ?
O6 Zr7 Zr5 38.82(13) . . ?
Zr6 Zr7 Zr5 60.56(2) 2_765 . ?
Zr6 Zr7 Zr5 60.64(2) . . ?
Zr5 Zr7 Zr5 91.25(3) 2_765 . ?
O8 Zr8 O8 94.1(3) 2_765 . ?
O8 Zr8 O89 142.2(2) 2_765 2_765 ?
O8 Zr8 O89 85.1(2) . 2_765 ?
O8 Zr8 O89 85.1(2) 2_765 . ?
O8 Zr8 O89 142.2(2) . . ?
O89 Zr8 O89 117.6(3) 2_765 . ?
O8 Zr8 O79 144.9(2) 2_765 . ?
O8 Zr8 O79 82.1(2) . . ?
O89 Zr8 O79 72.46(19) 2_765 . ?
O89 Zr8 O79 77.5(2) . . ?
O8 Zr8 O79 82.1(2) 2_765 2_765 ?
O8 Zr8 O79 144.9(2) . 2_765 ?
O89 Zr8 O79 77.5(2) 2_765 2_765 ?
O89 Zr8 O79 72.45(19) . 2_765 ?
O79 Zr8 O79 120.1(3) . 2_765 ?
O8 Zr8 O7 70.7(2) 2_765 2_765 ?
O8 Zr8 O7 70.6(2) . 2_765 ?
O89 Zr8 O7 73.59(19) 2_765 2_765 ?
O89 Zr8 O7 141.9(2) . 2_765 ?
O79 Zr8 O7 137.7(2) . 2_765 ?
O79 Zr8 O7 75.32(19) 2_765 2_765 ?
O8 Zr8 O7 70.6(2) 2_765 . ?
O8 Zr8 O7 70.7(2) . . ?
O89 Zr8 O7 141.9(2) 2_765 . ?
O89 Zr8 O7 73.59(19) . . ?
O79 Zr8 O7 75.32(19) . . ?
O79 Zr8 O7 137.7(2) 2_765 . ?
O7 Zr8 O7 121.8(2) 2_765 . ?
O8 Zr8 Zr6 83.59(14) 2_765 2_765 ?
O8 Zr8 Zr6 32.08(14) . 2_765 ?
O89 Zr8 Zr6 75.95(15) 2_765 2_765 ?
O89 Zr8 Zr6 166.44(16) . 2_765 ?
O79 Zr8 Zr6 108.01(15) . 2_765 ?
O79 Zr8 Zr6 113.22(14) 2_765 2_765 ?
O7 Zr8 Zr6 38.60(13) 2_765 2_765 ?
O7 Zr8 Zr6 95.52(13) . 2_765 ?
O8 Zr8 Zr6 32.08(14) 2_765 . ?
O8 Zr8 Zr6 83.59(14) . . ?
O89 Zr8 Zr6 166.44(16) 2_765 . ?
O89 Zr8 Zr6 75.95(15) . . ?
O79 Zr8 Zr6 113.22(14) . . ?
O79 Zr8 Zr6 108.00(15) 2_765 . ?
O7 Zr8 Zr6 95.52(13) 2_765 . ?
O7 Zr8 Zr6 38.60(13) . . ?
Zr6 Zr8 Zr6 90.50(3) 2_765 . ?
O8 Zr8 Zr5 32.06(15) 2_765 2_765 ?
O8 Zr8 Zr5 83.62(14) . 2_765 ?
O89 Zr8 Zr5 110.99(14) 2_765 2_765 ?
O89 Zr8 Zr5 111.77(15) . 2_765 ?
O79 Zr8 Zr5 164.92(16) . 2_765 ?
O79 Zr8 Zr5 74.79(15) 2_765 2_765 ?
O7 Zr8 Zr5 38.68(14) 2_765 2_765 ?
O7 Zr8 Zr5 95.49(12) . 2_765 ?
Zr6 Zr8 Zr5 60.34(2) 2_765 2_765 ?
Zr6 Zr8 Zr5 60.26(2) . 2_765 ?
O8 Zr8 Zr5 83.62(14) 2_765 . ?
O8 Zr8 Zr5 32.06(15) . . ?
O89 Zr8 Zr5 111.78(15) 2_765 . ?
O89 Zr8 Zr5 110.99(14) . . ?
O79 Zr8 Zr5 74.79(15) . . ?
O79 Zr8 Zr5 164.93(16) 2_765 . ?
O7 Zr8 Zr5 95.49(12) 2_765 . ?
O7 Zr8 Zr5 38.67(14) . . ?
Zr6 Zr8 Zr5 60.26(2) 2_765 . ?
Zr6 Zr8 Zr5 60.34(2) . . ?
Zr5 Zr8 Zr5 90.54(3) 2_765 . ?
Zr7 O5 Zr6 115.5(3) . . ?
Zr7 O5 Zr5 115.3(3) . . ?
Zr6 O5 Zr5 116.8(2) . . ?
Zr5 O6 Zr6 104.7(2) . 2_765 ?
Zr5 O6 Zr7 99.9(2) . . ?
Zr6 O6 Zr7 99.8(2) 2_765 . ?
Zr6 O7 Zr5 104.62(19) . . ?
Zr6 O7 Zr8 100.5(2) . . ?
Zr5 O7 Zr8 100.6(2) . . ?
Zr8 O8 Zr6 115.8(2) . 2_765 ?
Zr8 O8 Zr5 116.0(2) . . ?
Zr6 O8 Zr5 116.4(2) 2_765 . ?
O59 C51 O58 126.0(7) . . ?
O59 C51 C52 117.9(7) . . ?
O58 C51 C52 116.1(7) . . ?
N53 C52 C51 109.5(7) . . ?
N53 C52 C54 112.4(7) . . ?
C51 C52 C54 113.3(7) . . ?
C55 C54 C52 112.5(7) . . ?
C60 C55 C56 118.3(8) . . ?
C60 C55 C54 121.5(8) . . ?
C56 C55 C54 120.2(8) . . ?
C57 C56 C55 121.6(9) . . ?
C56 C57 C58 119.1(9) . . ?
C59 C58 C57 120.4(8) . . ?
C59 C58 O57 122.6(9) . . ?
C57 C58 O57 117.0(9) . . ?
C58 C59 C60 120.0(9) . . ?
C55 C60 C59 120.6(8) . . ?
C51 O58 Zr5 135.3(5) . . ?
C51 O59 Zr7 131.1(5) . . ?
O68 C61 O69 127.4(8) . . ?
O68 C61 C62 118.6(7) . . ?
O69 C61 C62 113.9(7) . . ?
N63 C62 C61 109.5(7) . . ?
N63 C62 C64 112.5(7) . . ?
C61 C62 C64 105.7(7) . . ?
C65 C64 C62 117.8(7) . . ?
C66 C65 C70 119.6(8) . . ?
C66 C65 C64 120.8(8) . . ?
C70 C65 C64 119.4(8) . . ?
C65 C66 C67 121.4(8) . . ?
C68 C67 C66 118.1(8) . . ?
O67 C68 C69 116.5(8) . . ?
O67 C68 C67 122.6(8) . . ?
C69 C68 C67 120.8(8) . . ?
C68 C69 C70 119.8(8) . . ?
C69 C70 C65 120.1(8) . . ?
C61 O68 Zr6 133.1(5) . . ?
C61 O69 Zr7 129.9(5) . . ?
O79 C71 O78 126.8(8) . . ?
O79 C71 C72 117.5(7) . . ?
O78 C71 C72 115.8(7) . . ?
N73 C72 C71 109.0(7) . . ?
N73 C72 C74 110.1(7) . . ?
C71 C72 C74 114.0(7) . . ?
C75 C74 C72 112.8(7) . . ?
C76 C75 C80 118.7(10) . . ?
C76 C75 C74 122.1(9) . . ?
C80 C75 C74 119.0(9) . . ?
C77 C76 C75 121.9(12) . . ?
C78 C77 C76 120.6(13) . . ?
C77 C78 C79 120.4(12) . . ?
C77 C78 O77 121.1(15) . . ?
C79 C78 O77 118.5(16) . . ?
C78 C79 C80 120.6(13) . . ?
C75 C80 C79 117.7(13) . . ?
C71 O78 Zr5 135.2(5) . . ?
C71 O79 Zr8 130.4(6) . . ?
O89 C81 O88 127.0(8) . . ?
O89 C81 C82 115.5(7) . . ?
O88 C81 C82 117.4(7) . . ?
N83 C82 C81 108.6(7) . . ?
N83 C82 C84 111.4(7) . . ?
C81 C82 C84 111.1(6) . . ?
C85 C84 C82 111.4(7) . . ?
C86 C85 C90 116.4(8) . . ?
C86 C85 C84 122.3(8) . . ?
C90 C85 C84 121.3(8) . . ?
C87 C86 C85 122.9(9) . . ?
C86 C87 C88 118.4(10) . . ?
O87 C88 C89 119.4(11) . . ?
O87 C88 C87 121.1(11) . . ?
C89 C88 C87 119.5(9) . . ?
C88 C89 C90 120.7(10) . . ?
C89 C90 C85 122.0(9) . . ?
C81 O88 Zr6 133.8(5) . . ?
C81 O89 Zr8 131.2(5) . . ?

loop_
_geom_bond_atom_site_label_1
_geom_bond_atom_site_label_2
_geom_bond_distance
_geom_bond_site_symmetry_2
_geom_bond_publ_flag
Zr1 O4 2.074(5) . ?
Zr1 O1 2.077(5) . ?
Zr1 O1W 2.189(6) . ?
Zr1 O2W 2.194(5) . ?
Zr1 O38 2.231(5) . ?
Zr1 O2 2.242(5) . ?
Zr1 O3 2.252(5) . ?
Zr1 O18 2.259(5) . ?
Zr1 Zr3 3.4937(9) . ?
Zr1 Zr4 3.5244(9) . ?
Zr1 Zr2 3.5331(9) 2_665 ?
Zr1 Zr2 3.5388(10) . ?
Zr2 O4 2.074(5) 2_665 ?
Zr2 O1 2.079(5) . ?
Zr2 O4W 2.183(5) . ?
Zr2 O3W 2.208(5) . ?
Zr2 O3 2.226(5) . ?
Zr2 O2 2.242(5) 2_665 ?
Zr2 O28 2.250(5) . ?
Zr2 O48 2.267(5) . ?
Zr2 Zr3 3.5079(9) . ?
Zr2 Zr4 3.5121(10) . ?
Zr3 O1 2.048(5) 2_665 ?
Zr3 O1 2.048(5) . ?
Zr3 O19 2.217(5) 2_665 ?
Zr3 O19 2.217(5) . ?
Zr3 O29 2.234(5) . ?
Zr3 O29 2.234(5) 2_665 ?
Zr3 O2 2.338(5) . ?
Zr3 O2 2.338(5) 2_665 ?
Zr4 O4 2.065(5) 2_665 ?
Zr4 O4 2.065(5) . ?
Zr4 O49 2.189(5) . ?
Zr4 O49 2.189(5) 2_665 ?
Zr4 O39 2.215(5) . ?
Zr4 O39 2.215(5) 2_665 ?
Zr4 O3 2.354(5) . ?
Zr4 O3 2.355(5) 2_665 ?
C11 O18 1.253(9) . ?
C11 O19 1.267(9) . ?
C11 C12 1.547(10) . ?
C12 N13 1.489(11) . ?
C12 C14 1.517(12) . ?
C14 C15 1.492(11) . ?
C15 C16 1.386(13) . ?
C15 C20 1.422(14) . ?
C16 C17 1.395(12) . ?
C17 C18 1.369(13) . ?
C18 C19 1.366(13) . ?
C18 O17 1.394(10) . ?
C19 C20 1.383(12) . ?
C21 O28 1.244(9) . ?
C21 O29 1.274(9) . ?
C21 C22 1.515(11) . ?
C22 N23 1.501(10) . ?
C22 C24 1.547(11) . ?
C24 C25 1.497(12) . ?
C25 C26 1.362(14) . ?
C25 C30 1.399(13) . ?
C26 C27 1.405(14) . ?
C27 C28 1.367(15) . ?
C28 C29 1.370(15) . ?
C28 O27 1.403(11) . ?
C29 C30 1.396(13) . ?
C31 O38 1.250(10) . ?
C31 O39 1.273(9) . ?
C31 C32 1.526(11) . ?
C32 N33 1.495(10) . ?
C32 C34 1.547(12) . ?
C34 C35 1.488(12) . ?
C35 C36 1.376(14) . ?
C35 C40 1.401(14) . ?
C36 C37 1.378(15) . ?
C37 C38 1.379(16) . ?
C38 C39 1.359(15) . ?
C38 O37 1.380(12) . ?
C39 C40 1.411(13) . ?
C41 O48 1.243(10) . ?
C41 O49 1.264(10) . ?
C41 C42 1.536(11) . ?
C42 N43 1.469(11) . ?
C42 C44 1.520(11) . ?
C44 C45 1.513(11) . ?
C45 C46 1.387(13) . ?
C45 C50 1.401(12) . ?
C46 C47 1.391(12) . ?
C47 C48 1.372(14) . ?
C48 O47 1.378(11) . ?
C48 C49 1.386(14) . ?
C49 C50 1.386(13) . ?
Zr5 O5 2.076(6) . ?
Zr5 O8 2.079(5) . ?
Zr5 O5W 2.204(6) . ?
Zr5 O78 2.220(6) . ?
Zr5 O6W 2.221(5) . ?
Zr5 O6 2.226(5) . ?
Zr5 O7 2.237(6) . ?
Zr5 O58 2.240(6) . ?
Zr5 Zr7 3.4974(10) . ?
Zr5 Zr8 3.5188(10) . ?
Zr5 Zr6 3.5265(9) 2_765 ?
Zr5 Zr6 3.5306(10) . ?
Zr6 O8 2.069(5) 2_765 ?
Zr6 O5 2.069(6) . ?
Zr6 O8W 2.206(6) . ?
Zr6 O7W 2.208(5) . ?
Zr6 O7 2.225(5) . ?
Zr6 O6 2.229(5) 2_765 ?
Zr6 O88 2.277(6) . ?
Zr6 O68 2.296(5) . ?
Zr6 Zr7 3.4962(10) . ?
Zr6 Zr8 3.5062(10) . ?
Zr7 O5 2.064(5) 2_765 ?
Zr7 O5 2.064(5) . ?
Zr7 O69 2.176(6) 2_765 ?
Zr7 O69 2.176(6) . ?
Zr7 O59 2.219(5) 2_765 ?
Zr7 O59 2.219(5) . ?
Zr7 O6 2.342(5) 2_765 ?
Zr7 O6 2.342(5) . ?
Zr8 O8 2.069(5) 2_765 ?
Zr8 O8 2.069(5) . ?
Zr8 O89 2.172(5) 2_765 ?
Zr8 O89 2.172(5) . ?
Zr8 O79 2.244(6) . ?
Zr8 O79 2.244(6) 2_765 ?
Zr8 O7 2.336(5) 2_765 ?
Zr8 O7 2.336(5) . ?
C51 O59 1.253(10) . ?
C51 O58 1.265(10) . ?
C51 C52 1.516(11) . ?
C52 N53 1.477(11) . ?
C52 C54 1.531(12) . ?
C54 C55 1.519(12) . ?
C55 C60 1.382(12) . ?
C55 C56 1.386(13) . ?
C56 C57 1.377(13) . ?
C57 C58 1.384(14) . ?
C58 C59 1.369(13) . ?
C58 O57 1.390(10) . ?
C59 C60 1.391(12) . ?
C61 O68 1.233(10) . ?
C61 O69 1.282(10) . ?
C61 C62 1.514(11) . ?
C62 N63 1.483(11) . ?
C62 C64 1.558(13) . ?
C64 C65 1.514(12) . ?
C65 C66 1.365(13) . ?
C65 C70 1.391(12) . ?
C66 C67 1.409(12) . ?
C67 C68 1.388(12) . ?
C68 O67 1.379(10) . ?
C68 C69 1.383(13) . ?
C69 C70 1.389(12) . ?
C71 O79 1.253(10) . ?
C71 O78 1.269(10) . ?
C71 C72 1.502(11) . ?
C72 N73 1.500(11) . ?
C72 C74 1.541(12) . ?
C74 C75 1.516(13) . ?
C75 C76 1.374(14) . ?
C75 C80 1.406(15) . ?
C76 C77 1.365(16) . ?
C77 C78 1.33(2) . ?
C78 C79 1.38(2) . ?
C78 O77 1.394(15) . ?
C79 C80 1.409(17) . ?
C81 O89 1.257(10) . ?
C81 O88 1.258(10) . ?
C81 C82 1.527(11) . ?
C82 N83 1.489(11) . ?
C82 C84 1.530(11) . ?
C84 C85 1.505(12) . ?
C85 C86 1.385(13) . ?
C85 C90 1.391(13) . ?
C86 C87 1.384(14) . ?
C87 C88 1.408(15) . ?
C88 O87 1.361(12) . ?
C88 C89 1.363(16) . ?
C89 C90 1.373(14) . ?

loop_
_geom_hbond_atom_site_label_D
_geom_hbond_atom_site_label_H
_geom_hbond_atom_site_label_A
_geom_hbond_distance_DH
_geom_hbond_distance_HA
_geom_hbond_distance_DA
_geom_hbond_angle_DHA
_geom_hbond_site_symmetry_A
_geom_hbond_publ_flag
O2 H2 Cl14^b 1.00 2.14 3.135(7) 171.2 . yes
O3 H3 Cl2 0.85 2.32 3.167(5) 176.0 . yes
O1W H11W Cl1 0.85 2.24 3.005(6) 151.0 . yes
O1W H12W Cl13^a 0.86 2.26 3.095(10) 162.6 . yes
O1W H12W O33W^b 0.86 1.88 2.745(14) 177.0 . yes
O2W H21W O14W 0.89 1.82 2.692(8) 166.5 . yes
O2W H22W Cl2 0.89 2.16 3.035(6) 170.1 . yes
O3W H31W O9W 0.87 1.83 2.694(8) 167.9 . yes
O3W H32W Cl3 0.88 2.27 3.135(6) 169.4 . yes
O4W H41W O11W 0.86 1.88 2.731(8) 170.0 . yes
O4W H42W O12W 0.85 1.83 2.681(8) 172.8 . yes
N13 H13A O57 0.91 2.07 2.817(9) 138.0 3_456 yes
N13 H13B O14W 0.91 2.01 2.872(10) 158.4 . yes
N13 H13C Cl13^a 0.91 2.49 3.382(12) 165.7 . yes
N13 H13C O33W^b 0.91 1.81 2.721(16) 174.8 . yes
C14 H14B Cl14^b 0.99 2.68 3.567(10) 149.1 . yes
O17 H17A O20W 0.84 1.77 2.576(10) 160.4 . yes
N23 H23A O9W 0.91 2.07 2.957(10) 165.8 . yes
N23 H23B Cl10 0.91 2.59 3.304(8) 135.3 1_556 yes
N23 H23C O12W 0.91 1.93 2.831(10) 168.0 . yes
C24 H24B O67 0.99 2.61 3.306(11) 127.7 3_456 yes
O27 H27A Cl5 0.84 2.24 3.069(9) 170.1 . yes
N33 H33A Cl2 0.91 2.60 3.374(9) 143.9 . yes
N33 H33A Cl8 0.91 2.97 3.421(8) 112.7 3_455 yes
N33 H33B O18W 0.91 1.94 2.814(10) 160.6 . yes
N33 H33C Cl6 0.91 2.86 3.350(8) 115.2 3_455 yes
C34 H34B Cl8 0.99 2.78 3.662(8) 149.4 3_455 yes
O37 H37A O22W 0.84 1.86 2.671(13) 162.7 . yes
N43 H43A O27W 0.91 1.97 2.864(16) 165.4 . yes
N43 H43B Cl3 0.91 2.32 3.197(8) 161.7 . yes
N43 H43C O11W 0.91 1.95 2.858(11) 171.8 . yes
C49 H49 Cl10 0.95 2.84 3.603(9) 138.1 . yes
O47 H47A Cl10 0.84 2.37 3.182(8) 162.4 . yes
O6 H6 Cl11^a 1.00 1.95 2.945(7) 173.4 . yes
O7 H7 O15W 1.00 1.73 2.725(7) 177.7 . yes
O5W H51W O13W 0.85 1.85 2.701(9) 170.2 . yes
O5W H52W Cl7 0.86 2.27 3.124(6) 169.7 . yes
O6W H61W Cl6 0.85 2.26 3.106(6) 174.4 . yes
O6W H62W Cl8 0.86 2.20 3.050(6) 171.8 . yes
O7W H71W O17W 0.86 1.87 2.724(10) 172.6 . yes
O7W H72W O16W 0.86 1.89 2.745(9) 168.8 . yes
O8W H81W O10W 0.86 1.85 2.713(10) 177.2 . yes
O8W H82W O30W 0.86 2.65 3.314(12) 135.1 2_765 yes
O8W H82W Cl11^a 0.86 2.90 3.598(8) 139.3 2_765 yes
O8W H82W O35W^a 0.86 2.33 2.833(19) 118.0 . yes
O8W H82W Cl12^b 0.86 2.56 3.123(10) 124.4 . yes
N53 H53A O13W 0.91 1.94 2.846(10) 174.4 . yes
N53 H53B O17 0.91 2.02 2.831(9) 147.2 3_556 yes
N53 H53C Cl8 0.91 2.24 3.103(9) 157.4 . yes
C54 H54B Cl11^a 0.99 2.95 3.610(10) 125.0 . yes
O57 H57A O25W 0.84 1.88 2.711(15) 169.3 . yes
N63 H63A O16W 0.91 1.89 2.796(11) 174.8 . yes
N63 H63B O27 0.91 2.10 2.880(10) 142.5 3_556 yes
N63 H63C O35W^a 0.91 2.03 2.93(2) 165.7 . yes
N63 H63C Cl12^b 0.91 2.30 3.206(11) 171.5 . yes
C64 H64B Cl8 0.99 2.96 3.936(10) 169.8 . yes
O67 H67A Cl9 0.85 2.23 3.083(7) 173.4 . yes
N73 H73A Cl6 0.91 2.34 3.243(8) 172.0 . yes
N73 H73B O26W 0.91 1.89 2.786(13) 167.6 . yes
N73 H73C O29W 0.91 2.55 3.109(11) 119.9 . yes
N73 H73C Cl7 0.91 2.50 3.267(7) 142.9 . yes
O77 H77A O31W 0.88 2.10 2.969(18) 175.2 . yes
N83 H83A O10W 0.91 1.97 2.875(12) 172.6 . yes
N83 H83B O19W 0.91 2.10 2.801(10) 133.0 3 yes
N83 H83C O17W 0.91 2.02 2.906(10) 165.6 . yes
O87 H87A O21W 0.84 1.93 2.764(14) 175.6 . yes
O2 H2 Cl14^b 1.00 2.14 3.135(7) 171.2 . yes
O3 H3 Cl2 0.85 2.32 3.167(5) 176.0 . yes
O1W H11W Cl1 0.85 2.24 3.005(6) 151.0 . yes
O1W H12W Cl13^a 0.86 2.26 3.095(10) 162.6 . yes
O1W H12W O33W^b 0.86 1.88 2.745(14) 177.0 . yes
O2W H21W O14W 0.89 1.82 2.692(8) 166.5 . yes
O2W H22W Cl2 0.89 2.16 3.035(6) 170.1 . yes
O3W H31W O9W 0.87 1.83 2.694(8) 167.9 . yes
O3W H32W Cl3 0.88 2.27 3.135(6) 169.4 . yes
O4W H41W O11W 0.86 1.88 2.731(8) 170.0 . yes
O4W H42W O12W 0.85 1.83 2.681(8) 172.8 . yes
N13 H13A O57 0.91 2.07 2.817(9) 138.0 3_456 yes
N13 H13B O14W 0.91 2.01 2.872(10) 158.4 . yes
N13 H13C Cl13^a 0.91 2.49 3.382(12) 165.7 . yes
N13 H13C O33W^b 0.91 1.81 2.721(16) 174.8 . yes
C14 H14B Cl14^b 0.99 2.68 3.567(10) 149.1 . yes
O17 H17A O20W 0.84 1.77 2.576(10) 160.4 . yes
N23 H23A O9W 0.91 2.07 2.957(10) 165.8 . yes
N23 H23B Cl10 0.91 2.59 3.304(8) 135.3 1_556 yes
N23 H23C O12W 0.91 1.93 2.831(10) 168.0 . yes
C24 H24B O67 0.99 2.61 3.306(11) 127.7 3_456 yes
O27 H27A Cl5 0.84 2.24 3.069(9) 170.1 . yes
N33 H33A Cl2 0.91 2.60 3.374(9) 143.9 . yes
N33 H33A Cl8 0.91 2.97 3.421(8) 112.7 3_455 yes
N33 H33B O18W 0.91 1.94 2.814(10) 160.6 . yes
N33 H33C Cl6 0.91 2.86 3.350(8) 115.2 3_455 yes
C34 H34B Cl8 0.99 2.78 3.662(8) 149.4 3_455 yes
O37 H37A O22W 0.84 1.86 2.671(13) 162.7 . yes
N43 H43A O27W 0.91 1.97 2.864(16) 165.4 . yes
N43 H43B Cl3 0.91 2.32 3.197(8) 161.7 . yes
N43 H43C O11W 0.91 1.95 2.858(11) 171.8 . yes
C49 H49 Cl10 0.95 2.84 3.603(9) 138.1 . yes
O47 H47A Cl10 0.84 2.37 3.182(8) 162.4 . yes
O6 H6 Cl11^a 1.00 1.95 2.945(7) 173.4 . yes
O7 H7 O15W 1.00 1.73 2.725(7) 177.7 . yes
O5W H51W O13W 0.85 1.85 2.701(9) 170.2 . yes
O5W H52W Cl7 0.86 2.27 3.124(6) 169.7 . yes
O6W H61W Cl6 0.85 2.26 3.106(6) 174.4 . yes
O6W H62W Cl8 0.86 2.20 3.050(6) 171.8 . yes
O7W H71W O17W 0.86 1.87 2.724(10) 172.6 . yes
O7W H72W O16W 0.86 1.89 2.745(9) 168.8 . yes
O8W H81W O10W 0.86 1.85 2.713(10) 177.2 . yes
O8W H82W O30W 0.86 2.65 3.314(12) 135.1 2_765 yes
O8W H82W Cl11^a 0.86 2.90 3.598(8) 139.3 2_765 yes
O8W H82W O35W^a 0.86 2.33 2.833(19) 118.0 . yes
O8W H82W Cl12^b 0.86 2.56 3.123(10) 124.4 . yes
N53 H53A O13W 0.91 1.94 2.846(10) 174.4 . yes
N53 H53B O17 0.91 2.02 2.831(9) 147.2 3_556 yes
N53 H53C Cl8 0.91 2.24 3.103(9) 157.4 . yes
C54 H54B Cl11^a 0.99 2.95 3.610(10) 125.0 . yes
O57 H57A O25W 0.84 1.88 2.711(15) 169.3 . yes
N63 H63A O16W 0.91 1.89 2.796(11) 174.8 . yes
N63 H63B O27 0.91 2.10 2.880(10) 142.5 3_556 yes
N63 H63C O35W^a 0.91 2.03 2.93(2) 165.7 . yes
N63 H63C Cl12^b 0.91 2.30 3.206(11) 171.5 . yes
C64 H64B Cl8 0.99 2.96 3.936(10) 169.8 . yes
O67 H67A Cl9 0.85 2.23 3.083(7) 173.4 . yes
N73 H73A Cl6 0.91 2.34 3.243(8) 172.0 . yes
N73 H73B O26W 0.91 1.89 2.786(13) 167.6 . yes
N73 H73C O29W 0.91 2.55 3.109(11) 119.9 . yes
N73 H73C Cl7 0.91 2.50 3.267(7) 142.9 . yes
O77 H77A O31W 0.88 2.10 2.969(18) 175.2 . yes
N83 H83A O10W 0.91 1.97 2.875(12) 172.6 . yes
N83 H83B O19W 0.91 2.10 2.801(10) 133.0 3 yes
N83 H83C O17W 0.91 2.02 2.906(10) 165.6 . yes
O87 H87A O21W 0.84 1.93 2.764(14) 175.6 . yes
